data_4116220
loop_
_publ_author_name
'Hyungrak Kim'
'Cathie L. Condron'
'Aaron P. Holm'
'Susan M. Kauzlarich'

_publ_section_title
;
 Synthesis, Structure, and Magnetic Properties of a New Ternary Zintl
 Phase: Sr21Mn4Sb18
;
_journal_name_full 'Journal of the American Chemical Society'
_journal_page_first 10720
_journal_page_last 10721
_journal_paper_doi 10.1021/ja002709b
_journal_volume 122
_journal_year 2000
_chemical_formula_sum 'Mn4 Sb18 Sr21'
_chemical_formula_weight 4251.28
_chemical_name_common Sr~21~Mn~4~Sb~18~
_chemical_name_systematic
; 
 ? 
;
_space_group_IT_number 12
_symmetry_cell_setting monoclinic
_symmetry_space_group_name_Hall '-C 2y'
_symmetry_space_group_name_H-M 'C 1 2/m 1'
_atom_sites_solution_primary direct
_atom_sites_solution_secondary difmap
_audit_creation_method SHELXL-97
_cell_angle_alpha 90.00
_cell_angle_beta 91.9570(10)
_cell_angle_gamma 90.00
_cell_formula_units_Z 4
_cell_length_a 18.1981(6)
_cell_length_b 17.3589(6)
_cell_length_c 17.8391(6)
_cell_measurement_reflns_used 6377
_cell_measurement_temperature 90(2)
_cell_measurement_theta_max 31.2
_cell_measurement_theta_min 2.34
_cell_volume 5632.1(3)
_computing_cell_refinement 'Bruker SAINT'
_computing_data_collection 'Bruker SMART'
_computing_data_reduction 'Bruker SAINT'
_computing_molecular_graphics 'Crystalmaker 4.0.7'
_computing_publication_material 'SHELXL-97 (Sheldrick, 1997)'
_computing_structure_refinement 'SHELXL-97 (Sheldrick, 1997)'
_computing_structure_solution 'SHELXS-97 (Sheldrick, 1990)'
_diffrn_ambient_temperature 90(2)
_diffrn_measured_fraction_theta_full 0.965
_diffrn_measured_fraction_theta_max 0.965
_diffrn_measurement_device_type 'Bruker SMART 1000'
_diffrn_measurement_method \w
_diffrn_radiation_monochromator graphite
_diffrn_radiation_source 'normal-focus sealed tube'
_diffrn_radiation_type MoK\a
_diffrn_radiation_wavelength 0.71073
_diffrn_reflns_av_R_equivalents 0.0671
_diffrn_reflns_av_sigmaI/netI 0.0512
_diffrn_reflns_limit_h_max 26
_diffrn_reflns_limit_h_min -26
_diffrn_reflns_limit_k_max 25
_diffrn_reflns_limit_k_min -25
_diffrn_reflns_limit_l_max 26
_diffrn_reflns_limit_l_min -26
_diffrn_reflns_number 77979
_diffrn_reflns_theta_full 31.49
_diffrn_reflns_theta_max 31.49
_diffrn_reflns_theta_min 1.14
_diffrn_standards_decay_% <0.1
_diffrn_standards_number '50 frames remeasured'
_exptl_absorpt_coefficient_mu 29.008
_exptl_absorpt_correction_T_max 0.595
_exptl_absorpt_correction_T_min 0.116
_exptl_absorpt_correction_type empirical
_exptl_absorpt_process_details 'SADABS 2.01, (Sheldrick, 2000)'
_exptl_crystal_colour silver
_exptl_crystal_density_diffrn 5.014
_exptl_crystal_description needle
_exptl_crystal_F_000 7264
_exptl_crystal_size_max 0.13
_exptl_crystal_size_mid 0.03
_exptl_crystal_size_min 0.02
_refine_diff_density_max 1.939
_refine_diff_density_min -2.049
_refine_diff_density_rms 0.404
_refine_ls_extinction_method none
_refine_ls_goodness_of_fit_ref 1.026
_refine_ls_matrix_type full
_refine_ls_number_parameters 215
_refine_ls_number_reflns 9314
_refine_ls_number_restraints 0
_refine_ls_restrained_S_all 1.026
_refine_ls_R_factor_all 0.0571
_refine_ls_R_factor_gt 0.0330
_refine_ls_shift/su_max 0.001
_refine_ls_shift/su_mean 0.000
_refine_ls_structure_factor_coef Fsqd
_refine_ls_weighting_details 'calc w=1/[\s^2^(Fo^2^)+(0.0293P)^2^+0.0000P] where P=(Fo^2^+2Fc^2^)/3'
_refine_ls_weighting_scheme calc
_refine_ls_wR_factor_gt 0.0638
_refine_ls_wR_factor_ref 0.0703
_reflns_number_gt 7042
_reflns_number_total 9314
_reflns_threshold_expression >2sigma(I)
_cod_data_source_file ja002709b.cif
_cod_data_source_block hr
_cod_original_sg_symbol_H-M 'C 2/m'
_cod_database_code 4116220

loop_
_symmetry_equiv_pos_as_xyz
'x, y, z'
'-x, y, -z'
'x+1/2, y+1/2, z'
'-x+1/2, y+1/2, -z'
'-x, -y, -z'
'x, -y, z'
'-x+1/2, -y+1/2, -z'
'x+1/2, -y+1/2, z'

loop_
_atom_site_label
_atom_site_type_symbol
_atom_site_fract_x
_atom_site_fract_y
_atom_site_fract_z
_atom_site_U_iso_or_equiv
_atom_site_adp_type
_atom_site_occupancy
_atom_site_symmetry_multiplicity
_atom_site_calc_flag
_atom_site_refinement_flags
Sb1 Sb 0.25887(3) 0.5000 0.38036(3) 0.00640(12) Uani 1 2 d S
Sb2 Sb 0.42850(3) 0.5000 0.03333(3) 0.00632(12) Uani 1 2 d S
Sb3 Sb 0.07144(2) 0.36388(3) 0.26112(2) 0.00608(9) Uani 1 1 d .
Sb4 Sb 0.14940(3) 0.5000 -0.24969(3) 0.00605(12) Uani 1 2 d S
Sb5 Sb 0.62271(3) 0.5000 0.24383(3) 0.00612(12) Uani 1 2 d S
Sb6 Sb 0.03456(4) 0.0000 0.42739(3) 0.00688(12) Uani 1 2 d S
Sb7 Sb 0.23157(2) 0.19215(3) 0.11312(2) 0.00676(9) Uani 1 1 d .
Sb8 Sb -0.05549(4) 0.5000 0.44108(4) 0.00856(13) Uani 1 2 d S
Sb9 Sb 0.42021(2) 0.31822(3) 0.24297(2) 0.00623(9) Uani 1 1 d .
Sb10 Sb 0.24632(3) 0.5000 0.12792(3) 0.00664(12) Uani 1 2 d S
Sb11 Sb 0.24289(2) 0.19349(3) 0.39796(2) 0.00676(9) Uani 1 1 d .
Sb12 Sb 0.04662(4) 0.5000 -0.06242(4) 0.00781(12) Uani 1 2 d S
Sb13 Sb 0.5000 0.24529(4) 0.0000 0.00615(12) Uani 1 2 d S
Sb14 Sb 0.0000 0.25506(4) 0.5000 0.00604(12) Uani 1 2 d S
Sr1 Sr 0.34104(3) 0.33719(4) 0.06309(3) 0.00679(12) Uani 1 1 d .
Sr2 Sr 0.55349(3) 0.62487(4) 0.11956(3) 0.00659(12) Uani 1 1 d .
Sr3 Sr 0.25152(5) 0.5000 -0.07849(5) 0.00735(17) Uani 1 2 d S
Sr4 Sr 0.07128(4) 0.16896(4) 0.34122(3) 0.00683(12) Uani 1 1 d .
Sr5 Sr 0.24594(3) 0.32188(4) 0.25701(3) 0.00699(12) Uani 1 1 d .
Sr6 Sr -0.08289(4) 0.34449(4) 0.14996(3) 0.00749(12) Uani 1 1 d .
Sr7 Sr -0.08531(4) 0.33629(4) 0.35437(3) 0.00742(12) Uani 1 1 d .
Sr8 Sr 0.38074(4) 0.37230(4) 0.44363(4) 0.00875(12) Uani 1 1 d .
Sr9 Sr 0.26320(5) 0.5000 0.58892(5) 0.00748(17) Uani 1 2 d S
Sr10 Sr 0.11072(4) 0.37973(4) 0.07748(3) 0.00814(12) Uani 1 1 d .
Sr11 Sr 0.40389(5) 0.5000 0.24499(5) 0.00864(17) Uani 1 2 d S
Sr12 Sr 0.13454(4) 0.36917(4) 0.44173(4) 0.00915(13) Uani 1 1 d .
Mn1 Mn 0.26312(6) 0.38997(6) -0.25014(5) 0.00684(19) Uani 1 1 d .
Mn2 Mn 0.00015(8) 0.5000 0.29281(9) 0.0096(3) Uani 1 2 d S
Mn3 Mn 0.15605(8) 0.5000 0.25649(8) 0.0068(3) Uani 1 2 d S

loop_
_atom_site_aniso_label
_atom_site_aniso_U_11
_atom_site_aniso_U_22
_atom_site_aniso_U_33
_atom_site_aniso_U_23
_atom_site_aniso_U_13
_atom_site_aniso_U_12
Sb1 0.0058(3) 0.0063(3) 0.0069(3) 0.000 -0.0013(2) 0.000
Sb2 0.0060(3) 0.0060(3) 0.0070(3) 0.000 -0.0003(2) 0.000
Sb3 0.0053(2) 0.0066(2) 0.00632(19) 0.00002(16) -0.00049(15) -0.00004(16)
Sb4 0.0051(3) 0.0061(3) 0.0069(3) 0.000 -0.0007(2) 0.000
Sb5 0.0053(3) 0.0063(3) 0.0067(3) 0.000 -0.0011(2) 0.000
Sb6 0.0071(3) 0.0062(3) 0.0074(3) 0.000 0.0001(2) 0.000
Sb7 0.0067(2) 0.0068(2) 0.00669(19) 0.00044(16) -0.00123(15) -0.00089(16)
Sb8 0.0097(3) 0.0079(3) 0.0080(3) 0.000 -0.0002(2) 0.000
Sb9 0.0056(2) 0.0060(2) 0.00707(19) 0.00001(16) -0.00112(15) 0.00018(16)
Sb10 0.0056(3) 0.0070(3) 0.0072(3) 0.000 -0.0006(2) 0.000
Sb11 0.0059(2) 0.0070(2) 0.00727(19) 0.00040(16) -0.00091(15) 0.00013(16)
Sb12 0.0086(3) 0.0068(3) 0.0080(3) 0.000 -0.0002(2) 0.000
Sb13 0.0058(3) 0.0067(3) 0.0059(3) 0.000 -0.0012(2) 0.000
Sb14 0.0052(3) 0.0073(3) 0.0056(3) 0.000 -0.0010(2) 0.000
Sr1 0.0066(3) 0.0072(3) 0.0065(3) 0.0009(2) -0.0006(2) -0.0007(2)
Sr2 0.0060(3) 0.0076(3) 0.0061(3) 0.0009(2) -0.0008(2) 0.0000(2)
Sr3 0.0082(4) 0.0065(4) 0.0072(4) 0.000 -0.0011(3) 0.000
Sr4 0.0061(3) 0.0075(3) 0.0068(3) -0.0003(2) -0.0008(2) -0.0001(2)
Sr5 0.0053(3) 0.0081(3) 0.0076(3) 0.0005(2) -0.0004(2) 0.0007(2)
Sr6 0.0070(3) 0.0077(3) 0.0078(3) 0.0001(2) -0.0009(2) 0.0001(2)
Sr7 0.0069(3) 0.0083(3) 0.0071(3) 0.0003(2) -0.0002(2) 0.0002(2)
Sr8 0.0088(3) 0.0091(3) 0.0082(3) -0.0002(2) -0.0019(2) 0.0031(2)
Sr9 0.0091(4) 0.0065(4) 0.0068(4) 0.000 -0.0008(3) 0.000
Sr10 0.0078(3) 0.0093(3) 0.0072(3) 0.0003(2) -0.0018(2) -0.0019(2)
Sr11 0.0099(4) 0.0060(4) 0.0100(4) 0.000 0.0005(3) 0.000
Sr12 0.0108(3) 0.0095(3) 0.0072(3) -0.0011(2) 0.0010(2) -0.0040(2)
Mn1 0.0067(5) 0.0077(5) 0.0061(5) 0.0006(4) -0.0003(4) 0.0004(4)
Mn2 0.0065(7) 0.0096(7) 0.0127(7) 0.000 0.0001(5) 0.000
Mn3 0.0062(7) 0.0063(7) 0.0079(7) 0.000 -0.0002(5) 0.000

loop_
_atom_type_symbol
_atom_type_description
_atom_type_scat_dispersion_real
_atom_type_scat_dispersion_imag
_atom_type_scat_source
Mn Mn 0.3368 0.7283 'International Tables Vol C Tables 4.2.6.8 and 6.1.1.4'
Sr Sr -1.5307 3.2498 'International Tables Vol C Tables 4.2.6.8 and 6.1.1.4'
Sb Sb -0.5866 1.5461 'International Tables Vol C Tables 4.2.6.8 and 6.1.1.4'

loop_
_geom_angle_atom_site_label_1
_geom_angle_atom_site_label_2
_geom_angle_atom_site_label_3
_geom_angle
_geom_angle_site_symmetry_1
_geom_angle_site_symmetry_3
Mn3 Sb1 Sr8 132.88(2) . 6_565
Mn3 Sb1 Sr8 132.88(2) . .
Sr8 Sb1 Sr8 84.19(3) 6_565 .
Mn3 Sb1 Sr12 79.84(3) . .
Sr8 Sb1 Sr12 141.35(2) 6_565 .
Sr8 Sb1 Sr12 83.609(18) . .
Mn3 Sb1 Sr12 79.84(3) . 6_565
Sr8 Sb1 Sr12 83.609(18) 6_565 6_565
Sr8 Sb1 Sr12 141.35(2) . 6_565
Sr12 Sb1 Sr12 83.44(3) . 6_565
Mn3 Sb1 Sr11 87.55(4) . .
Sr8 Sb1 Sr11 74.529(19) 6_565 .
Sr8 Sb1 Sr11 74.529(19) . .
Sr12 Sb1 Sr11 135.808(15) . .
Sr12 Sb1 Sr11 135.808(15) 6_565 .
Mn3 Sb1 Sr9 140.14(4) . .
Sr8 Sb1 Sr9 70.577(18) 6_565 .
Sr8 Sb1 Sr9 70.577(18) . .
Sr12 Sb1 Sr9 70.772(18) . .
Sr12 Sb1 Sr9 70.772(18) 6_565 .
Sr11 Sb1 Sr9 132.31(3) . .
Mn3 Sb1 Sr5 61.582(17) . .
Sr8 Sb1 Sr5 140.45(2) 6_565 .
Sr8 Sb1 Sr5 71.309(16) . .
Sr12 Sb1 Sr5 67.380(15) . .
Sr12 Sb1 Sr5 134.35(2) 6_565 .
Sr11 Sb1 Sr5 69.350(15) . .
Sr9 Sb1 Sr5 125.344(12) . .
Mn3 Sb1 Sr5 61.582(17) . 6_565
Sr8 Sb1 Sr5 71.309(16) 6_565 6_565
Sr8 Sb1 Sr5 140.45(2) . 6_565
Sr12 Sb1 Sr5 134.35(2) . 6_565
Sr12 Sb1 Sr5 67.380(15) 6_565 6_565
Sr11 Sb1 Sr5 69.350(15) . 6_565
Sr9 Sb1 Sr5 125.344(12) . 6_565
Sr5 Sb1 Sr5 109.01(2) . 6_565
Sb2 Sb2 Sr1 120.766(14) 5_665 .
Sb2 Sb2 Sr1 120.766(14) 5_665 6_565
Sr1 Sb2 Sr1 118.10(3) . 6_565
Sb2 Sb2 Sr2 66.23(2) 5_665 .
Sr1 Sb2 Sr2 141.12(2) . .
Sr1 Sb2 Sr2 72.856(16) 6_565 .
Sb2 Sb2 Sr2 66.23(2) 5_665 6_565
Sr1 Sb2 Sr2 72.856(16) . 6_565
Sr1 Sb2 Sr2 141.12(2) 6_565 6_565
Sr2 Sb2 Sr2 77.47(3) . 6_565
Sb2 Sb2 Sr2 64.66(2) 5_665 5_665
Sr1 Sb2 Sr2 69.745(16) . 5_665
Sr1 Sb2 Sr2 135.53(2) 6_565 5_665
Sr2 Sb2 Sr2 130.89(2) . 5_665
Sr2 Sb2 Sr2 83.18(2) 6_565 5_665
Sb2 Sb2 Sr2 64.66(2) 5_665 2_655
Sr1 Sb2 Sr2 135.53(2) . 2_655
Sr1 Sb2 Sr2 69.745(16) 6_565 2_655
Sr2 Sb2 Sr2 83.18(2) . 2_655
Sr2 Sb2 Sr2 130.89(2) 6_565 2_655
Sr2 Sb2 Sr2 76.33(2) 5_665 2_655
Sb2 Sb2 Sr3 123.48(3) 5_665 .
Sr1 Sb2 Sr3 70.927(16) . .
Sr1 Sb2 Sr3 70.927(16) 6_565 .
Sr2 Sb2 Sr3 141.203(13) . .
Sr2 Sb2 Sr3 141.203(13) 6_565 .
Sr2 Sb2 Sr3 71.704(18) 5_665 .
Sr2 Sb2 Sr3 71.704(18) 2_655 .
Sb2 Sb2 Sr11 122.90(3) 5_665 .
Sr1 Sb2 Sr11 76.528(16) . .
Sr1 Sb2 Sr11 76.527(16) 6_565 .
Sr2 Sb2 Sr11 70.012(18) . .
Sr2 Sb2 Sr11 70.012(18) 6_565 .
Sr2 Sb2 Sr11 141.837(12) 5_665 .
Sr2 Sb2 Sr11 141.837(12) 2_655 .
Sr3 Sb2 Sr11 113.62(2) . .
Mn2 Sb3 Mn3 63.30(4) . .
Mn2 Sb3 Sr5 131.30(3) . .
Mn3 Sb3 Sr5 69.76(3) . .
Mn2 Sb3 Sr12 85.90(4) . .
Mn3 Sb3 Sr12 80.65(3) . .
Sr5 Sb3 Sr12 74.246(18) . .
Mn2 Sb3 Sr7 67.11(3) . .
Mn3 Sb3 Sr7 127.05(3) . .
Sr5 Sb3 Sr7 144.78(2) . .
Sr12 Sb3 Sr7 78.475(18) . .
Mn2 Sb3 Sr10 104.15(3) . .
Mn3 Sb3 Sr10 76.73(3) . .
Sr5 Sb3 Sr10 76.034(18) . .
Sr12 Sb3 Sr10 147.39(2) . .
Sr7 Sb3 Sr10 134.10(2) . .
Mn2 Sb3 Sr6 79.61(3) . .
Mn3 Sb3 Sr6 120.43(3) . .
Sr5 Sb3 Sr6 138.63(2) . .
Sr12 Sb3 Sr6 143.59(2) . .
Sr7 Sb3 Sr6 65.125(17) . .
Sr10 Sb3 Sr6 68.981(17) . .
Mn2 Sb3 Sr4 134.55(3) . .
Mn3 Sb3 Sr4 142.19(3) . .
Sr5 Sb3 Sr4 79.425(18) . .
Sr12 Sb3 Sr4 70.087(17) . .
Sr7 Sb3 Sr4 70.525(17) . .
Sr10 Sb3 Sr4 116.995(19) . .
Sr6 Sb3 Sr4 97.133(18) . .
Mn2 Sb4 Mn1 134.90(3) 5_565 6_565
Mn2 Sb4 Mn1 134.90(3) 5_565 .
Mn1 Sb4 Mn1 85.40(5) 6_565 .
Mn2 Sb4 Sr6 77.79(2) 5_565 5_565
Mn1 Sb4 Sr6 75.13(2) 6_565 5_565
Mn1 Sb4 Sr6 142.89(3) . 5_565
Mn2 Sb4 Sr6 77.79(2) 5_565 2
Mn1 Sb4 Sr6 142.89(3) 6_565 2
Mn1 Sb4 Sr6 75.13(2) . 2
Sr6 Sb4 Sr6 102.01(3) 5_565 2
Mn2 Sb4 Sr3 135.81(4) 5_565 .
Mn1 Sb4 Sr3 68.67(3) 6_565 .
Mn1 Sb4 Sr3 68.67(3) . .
Sr6 Sb4 Sr3 74.842(17) 5_565 .
Sr6 Sb4 Sr3 74.842(17) 2 .
Mn2 Sb4 Sr7 63.91(2) 5_565 2
Mn1 Sb4 Sr7 139.85(3) 6_565 2
Mn1 Sb4 Sr7 71.70(2) . 2
Sr6 Sb4 Sr7 140.57(2) 5_565 2
Sr6 Sb4 Sr7 62.388(15) 2 2
Sr3 Sb4 Sr7 127.332(13) . 2
Mn2 Sb4 Sr7 63.91(2) 5_565 5_565
Mn1 Sb4 Sr7 71.70(2) 6_565 5_565
Mn1 Sb4 Sr7 139.85(3) . 5_565
Sr6 Sb4 Sr7 62.388(15) 5_565 5_565
Sr6 Sb4 Sr7 140.57(2) 2 5_565
Sr3 Sb4 Sr7 127.332(13) . 5_565
Sr7 Sb4 Sr7 105.33(3) 2 5_565
Mn2 Sb4 Sr9 111.09(4) 5_565 1_554
Mn1 Sb4 Sr9 63.59(2) 6_565 1_554
Mn1 Sb4 Sr9 63.59(2) . 1_554
Sr6 Sb4 Sr9 128.982(13) 5_565 1_554
Sr6 Sb4 Sr9 128.982(13) 2 1_554
Sr3 Sb4 Sr9 113.10(3) . 1_554
Sr7 Sb4 Sr9 76.627(17) 2 1_554
Sr7 Sb4 Sr9 76.627(17) 5_565 1_554
Mn1 Sb5 Mn1 85.21(5) 5_665 2_655
Mn1 Sb5 Sr2 136.98(3) 5_665 6_565
Mn1 Sb5 Sr2 81.18(2) 2_655 6_565
Mn1 Sb5 Sr2 81.18(2) 5_665 .
Mn1 Sb5 Sr2 136.98(3) 2_655 .
Sr2 Sb5 Sr2 81.58(3) 6_565 .
Mn1 Sb5 Sr4 68.12(2) 5_665 3
Mn1 Sb5 Sr4 138.21(3) 2_655 3
Sr2 Sb5 Sr4 140.01(2) 6_565 3
Sr2 Sb5 Sr4 71.752(16) . 3
Mn1 Sb5 Sr4 138.21(3) 5_665 8
Mn1 Sb5 Sr4 68.12(2) 2_655 8
Sr2 Sb5 Sr4 71.752(16) 6_565 8
Sr2 Sb5 Sr4 140.01(2) . 8
Sr4 Sb5 Sr4 111.38(3) 3 8
Mn1 Sb5 Sr9 63.96(3) 5_665 5_666
Mn1 Sb5 Sr9 63.96(3) 2_655 5_666
Sr2 Sb5 Sr9 138.916(14) 6_565 5_666
Sr2 Sb5 Sr9 138.916(14) . 5_666
Sr4 Sb5 Sr9 75.344(17) 3 5_666
Sr4 Sb5 Sr9 75.344(17) 8 5_666
Mn1 Sb5 Sr3 64.42(2) 5_665 5_665
Mn1 Sb5 Sr3 64.42(2) 2_655 5_665
Sr2 Sb5 Sr3 72.901(18) 6_565 5_665
Sr2 Sb5 Sr3 72.901(18) . 5_665
Sr4 Sb5 Sr3 123.806(13) 3 5_665
Sr4 Sb5 Sr3 123.806(13) 8 5_665
Sr9 Sb5 Sr3 107.46(3) 5_666 5_665
Mn1 Sb5 Sr11 137.29(2) 5_665 .
Mn1 Sb5 Sr11 137.29(2) 2_655 .
Sr2 Sb5 Sr11 69.308(18) 6_565 .
Sr2 Sb5 Sr11 69.308(18) . .
Sr4 Sb5 Sr11 73.570(16) 3 .
Sr4 Sb5 Sr11 73.570(16) 8 .
Sr9 Sb5 Sr11 123.21(2) 5_666 .
Sr3 Sb5 Sr11 129.33(3) 5_665 .
Sb6 Sb6 Sr4 120.027(14) 5_556 6
Sb6 Sb6 Sr4 120.027(14) 5_556 .
Sr4 Sb6 Sr4 119.89(3) 6 .
Sb6 Sb6 Sr8 67.13(2) 5_556 7_556
Sr4 Sb6 Sr8 138.97(2) 6 7_556
Sr4 Sb6 Sr8 70.248(16) . 7_556
Sb6 Sb6 Sr8 67.13(2) 5_556 4_546
Sr4 Sb6 Sr8 70.248(16) 6 4_546
Sr4 Sb6 Sr8 138.97(2) . 4_546
Sr8 Sb6 Sr8 78.25(3) 7_556 4_546
Sb6 Sb6 Sr8 64.37(2) 5_556 3_445
Sr4 Sb6 Sr8 70.644(16) 6 3_445
Sr4 Sb6 Sr8 137.51(2) . 3_445
Sr8 Sb6 Sr8 131.50(2) 7_556 3_445
Sr8 Sb6 Sr8 83.30(2) 4_546 3_445
Sb6 Sb6 Sr8 64.37(2) 5_556 8_455
Sr4 Sb6 Sr8 137.51(2) 6 8_455
Sr4 Sb6 Sr8 70.644(16) . 8_455
Sr8 Sb6 Sr8 83.30(2) 7_556 8_455
Sr8 Sb6 Sr8 131.50(2) 4_546 8_455
Sr8 Sb6 Sr8 76.26(2) 3_445 8_455
Sb6 Sb6 Sr9 121.98(3) 5_556 7_556
Sr4 Sb6 Sr9 75.661(16) 6 7_556
Sr4 Sb6 Sr9 75.661(16) . 7_556
Sr8 Sb6 Sr9 68.674(18) 7_556 7_556
Sr8 Sb6 Sr9 68.674(18) 4_546 7_556
Sr8 Sb6 Sr9 141.848(12) 3_445 7_556
Sr8 Sb6 Sr9 141.848(12) 8_455 7_556
Sb6 Sb6 Sr11 117.65(3) 5_556 3_445
Sr4 Sb6 Sr11 75.503(16) 6 3_445
Sr4 Sb6 Sr11 75.503(16) . 3_445
Sr8 Sb6 Sr11 140.813(13) 7_556 3_445
Sr8 Sb6 Sr11 140.813(13) 4_546 3_445
Sr8 Sb6 Sr11 67.587(18) 3_445 3_445
Sr8 Sb6 Sr11 67.587(18) 8_455 3_445
Sr9 Sb6 Sr11 120.37(2) 7_556 3_445
Mn1 Sb7 Sr1 127.29(3) 7 .
Mn1 Sb7 Sr1 136.29(3) 7 7
Sr1 Sb7 Sr1 94.701(18) . 7
Mn1 Sb7 Sr3 70.29(3) 7 7
Sr1 Sb7 Sr3 128.98(2) . 7
Sr1 Sb7 Sr3 73.80(2) 7 7
Mn1 Sb7 Sr5 71.55(3) 7 .
Sr1 Sb7 Sr5 70.975(17) . .
Sr1 Sb7 Sr5 143.98(2) 7 .
Sr3 Sb7 Sr5 140.89(2) 7 .
Mn1 Sb7 Sr2 78.76(3) 7 3_445
Sr1 Sb7 Sr2 146.19(2) . 3_445
Sr1 Sb7 Sr2 69.201(17) 7 3_445
Sr3 Sb7 Sr2 76.43(2) 7 3_445
Sr5 Sb7 Sr2 104.233(18) . 3_445
Mn1 Sb7 Sr6 74.94(3) 7 8
Sr1 Sb7 Sr6 66.755(17) . 8
Sr1 Sb7 Sr6 119.389(19) 7 8
Sr3 Sb7 Sr6 76.24(2) 7 8
Sr5 Sb7 Sr6 85.970(18) . 8
Sr2 Sb7 Sr6 147.04(2) 3_445 8
Mn1 Sb7 Sr10 123.67(3) 7 .
Sr1 Sb7 Sr10 70.855(17) . .
Sr1 Sb7 Sr10 77.255(17) 7 .
Sr3 Sb7 Sr10 145.79(2) 7 .
Sr5 Sb7 Sr10 66.888(16) . .
Sr2 Sb7 Sr10 76.530(17) 3_445 .
Sr6 Sb7 Sr10 135.217(19) 8 .
Mn2 Sb8 Sb8 114.52(5) . 5_566
Mn2 Sb8 Sr7 67.767(19) . .
Sb8 Sb8 Sr7 116.632(17) 5_566 .
Mn2 Sb8 Sr7 67.767(18) . 6_565
Sb8 Sb8 Sr7 116.632(17) 5_566 6_565
Sr7 Sb8 Sr7 120.58(3) . 6_565
Mn2 Sb8 Sr12 136.928(16) . 5_566
Sb8 Sb8 Sr12 81.54(2) 5_566 5_566
Sr7 Sb8 Sr12 142.72(3) . 5_566
Sr7 Sb8 Sr12 69.352(16) 6_565 5_566
Mn2 Sb8 Sr12 136.928(16) . 2_556
Sb8 Sb8 Sr12 81.54(2) 5_566 2_556
Sr7 Sb8 Sr12 69.352(16) . 2_556
Sr7 Sb8 Sr12 142.72(3) 6_565 2_556
Sr12 Sb8 Sr12 82.76(3) 5_566 2_556
Mn2 Sb8 Sr9 104.55(4) . 5_566
Sb8 Sb8 Sr9 140.93(4) 5_566 5_566
Sr7 Sb8 Sr9 77.599(18) . 5_566
Sr7 Sb8 Sr9 77.599(18) 6_565 5_566
Sr12 Sb8 Sr9 69.543(18) 5_566 5_566
Sr12 Sb8 Sr9 69.543(18) 2_556 5_566
Sr11 Sb9 Sr5 83.43(2) . .
Sr11 Sb9 Sr4 90.21(2) . 8
Sr5 Sb9 Sr4 142.10(2) . 8
Sr11 Sb9 Sr6 149.80(3) . 8
Sr5 Sb9 Sr6 93.27(2) . 8
Sr4 Sb9 Sr6 109.59(2) 8 8
Sr11 Sb9 Sr7 141.95(2) . 8
Sr5 Sb9 Sr7 85.359(19) . 8
Sr4 Sb9 Sr7 76.941(19) 8 8
Sr6 Sb9 Sr7 66.970(18) 8 8
Sr11 Sb9 Sr2 77.99(2) . 6_565
Sr5 Sb9 Sr2 139.59(2) . 6_565
Sr4 Sb9 Sr2 73.945(18) 8 6_565
Sr6 Sb9 Sr2 85.672(18) 8 6_565
Sr7 Sb9 Sr2 129.86(2) 8 6_565
Sr11 Sb9 Sr1 83.14(2) . .
Sr5 Sb9 Sr1 71.934(18) . .
Sr4 Sb9 Sr1 144.40(2) 8 .
Sr6 Sb9 Sr1 67.412(18) 8 .
Sr7 Sb9 Sr1 127.09(2) 8 .
Sr2 Sb9 Sr1 70.462(17) 6_565 .
Sr11 Sb9 Sr8 73.86(2) . .
Sr5 Sb9 Sr8 72.553(17) . .
Sr4 Sb9 Sr8 69.794(17) 8 .
Sr6 Sb9 Sr8 133.71(2) 8 .
Sr7 Sb9 Sr8 68.091(17) 8 .
Sr2 Sb9 Sr8 133.35(2) 6_565 .
Sr1 Sb9 Sr8 139.40(2) . .
Mn3 Sb10 Sr10 77.10(3) . .
Mn3 Sb10 Sr10 77.10(3) . 6_565
Sr10 Sb10 Sr10 77.58(3) . 6_565
Mn3 Sb10 Sr11 90.16(4) . .
Sr10 Sb10 Sr11 138.366(16) . .
Sr10 Sb10 Sr11 138.366(16) 6_565 .
Mn3 Sb10 Sr1 124.222(16) . 6_565
Sr10 Sb10 Sr1 141.20(2) . 6_565
Sr10 Sb10 Sr1 77.001(16) 6_565 6_565
Sr11 Sb10 Sr1 78.189(18) . 6_565
Mn3 Sb10 Sr1 124.222(15) . .
Sr10 Sb10 Sr1 77.001(16) . .
Sr10 Sb10 Sr1 141.20(2) 6_565 .
Sr11 Sb10 Sr1 78.189(18) . .
Sr1 Sb10 Sr1 106.55(3) 6_565 .
Mn3 Sb10 Sr3 146.53(4) . .
Sr10 Sb10 Sr3 76.960(19) . .
Sr10 Sb10 Sr3 76.960(19) 6_565 .
Sr11 Sb10 Sr3 123.31(3) . .
Sr1 Sb10 Sr3 69.076(16) 6_565 .
Sr1 Sb10 Sr3 69.076(16) . .
Mn3 Sb10 Sr5 60.614(17) . 6_565
Sr10 Sb10 Sr5 130.34(2) . 6_565
Sr10 Sb10 Sr5 69.050(16) 6_565 6_565
Sr11 Sb10 Sr5 70.165(16) . 6_565
Sr1 Sb10 Sr5 64.149(14) 6_565 6_565
Sr1 Sb10 Sr5 148.17(2) . 6_565
Sr3 Sb10 Sr5 126.670(12) . 6_565
Mn3 Sb10 Sr5 60.614(17) . .
Sr10 Sb10 Sr5 69.050(16) . .
Sr10 Sb10 Sr5 130.34(2) 6_565 .
Sr11 Sb10 Sr5 70.165(16) . .
Sr1 Sb10 Sr5 148.17(2) 6_565 .
Sr1 Sb10 Sr5 64.149(14) . .
Sr3 Sb10 Sr5 126.670(12) . .
Sr5 Sb10 Sr5 106.64(2) 6_565 .
Mn1 Sb11 Sr4 70.18(2) 7 .
Mn1 Sb11 Sr7 73.94(2) 7 8
Sr4 Sb11 Sr7 144.11(2) . 8
Mn1 Sb11 Sr5 70.41(2) 7 .
Sr4 Sb11 Sr5 83.977(19) . .
Sr7 Sb11 Sr5 83.525(18) 8 .
Mn1 Sb11 Sr9 65.19(3) 7 7_556
Sr4 Sb11 Sr9 81.88(2) . 7_556
Sr7 Sb11 Sr9 83.89(2) 8 7_556
Sr5 Sb11 Sr9 135.59(2) . 7_556
Mn1 Sb11 Sr12 122.34(3) 7 7_556
Sr4 Sb11 Sr12 137.54(2) . 7_556
Sr7 Sb11 Sr12 65.590(17) 8 7_556
Sr5 Sb11 Sr12 137.93(2) . 7_556
Sr9 Sb11 Sr12 71.10(2) 7_556 7_556
Mn1 Sb11 Sr12 125.03(3) 7 .
Sr4 Sb11 Sr12 70.478(17) . .
Sr7 Sb11 Sr12 133.78(2) 8 .
Sr5 Sb11 Sr12 68.700(17) . .
Sr9 Sb11 Sr12 141.44(2) 7_556 .
Sr12 Sb11 Sr12 112.628(16) 7_556 .
Mn1 Sb11 Sr8 119.78(3) 7 7_556
Sr4 Sb11 Sr8 67.243(17) . 7_556
Sr7 Sb11 Sr8 135.40(2) 8 7_556
Sr5 Sb11 Sr8 140.50(2) . 7_556
Sr9 Sb11 Sr8 68.370(19) 7_556 7_556
Sr12 Sb11 Sr8 72.506(16) 7_556 7_556
Sr12 Sb11 Sr8 76.240(16) . 7_556
Mn1 Sb11 Sr8 123.26(2) 7 .
Sr4 Sb11 Sr8 137.53(2) . .
Sr7 Sb11 Sr8 65.244(17) 8 .
Sr5 Sb11 Sr8 67.480(16) . .
Sr9 Sb11 Sr8 140.40(2) 7_556 .
Sr12 Sb11 Sr8 73.705(16) 7_556 .
Sr12 Sb11 Sr8 70.116(16) . .
Sr8 Sb11 Sr8 116.936(15) 7_556 .
Sb12 Sb12 Sr6 121.370(15) 5_565 2
Sb12 Sb12 Sr6 121.370(15) 5_565 5_565
Sr6 Sb12 Sr6 115.12(3) 2 5_565
Sb12 Sb12 Sr10 68.12(2) 5_565 6_565
Sr6 Sb12 Sr10 143.01(3) 2 6_565
Sr6 Sb12 Sr10 76.742(17) 5_565 6_565
Sb12 Sb12 Sr10 68.12(2) 5_565 .
Sr6 Sb12 Sr10 76.742(17) 2 .
Sr6 Sb12 Sr10 143.01(3) 5_565 .
Sr10 Sb12 Sr10 75.05(3) 6_565 .
Sb12 Sb12 Sr10 63.76(2) 5_565 2
Sr6 Sb12 Sr10 69.250(17) 2 2
Sr6 Sb12 Sr10 129.74(3) 5_565 2
Sr10 Sb12 Sr10 131.88(2) 6_565 2
Sr10 Sb12 Sr10 87.16(2) . 2
Sb12 Sb12 Sr10 63.76(2) 5_565 5_565
Sr6 Sb12 Sr10 129.74(3) 2 5_565
Sr6 Sb12 Sr10 69.250(17) 5_565 5_565
Sr10 Sb12 Sr10 87.16(2) 6_565 5_565
Sr10 Sb12 Sr10 131.88(2) . 5_565
Sr10 Sb12 Sr10 72.13(2) 2 5_565
Sb12 Sb12 Sr3 132.92(4) 5_565 .
Sr6 Sb12 Sr3 74.953(17) 2 .
Sr6 Sb12 Sr3 74.953(17) 5_565 .
Sr10 Sb12 Sr3 74.993(19) 6_565 .
Sr10 Sb12 Sr3 74.993(19) . .
Sr10 Sb12 Sr3 142.813(13) 2 .
Sr10 Sb12 Sr3 142.813(13) 5_565 .
Sr2 Sb13 Sr2 91.51(3) 6_565 5_665
Sr2 Sb13 Sr10 156.686(16) 6_565 7
Sr2 Sb13 Sr10 90.955(16) 5_665 7
Sr2 Sb13 Sr10 90.955(16) 6_565 8
Sr2 Sb13 Sr10 156.686(16) 5_665 8
Sr10 Sb13 Sr10 95.86(3) 7 8
Sr2 Sb13 Sr6 133.673(16) 6_565 7
Sr2 Sb13 Sr6 86.202(16) 5_665 7
Sr10 Sb13 Sr6 69.630(18) 7 7
Sr10 Sb13 Sr6 75.438(18) 8 7
Sr2 Sb13 Sr6 86.202(16) 6_565 8
Sr2 Sb13 Sr6 133.673(16) 5_665 8
Sr10 Sb13 Sr6 75.438(18) 7 8
Sr10 Sb13 Sr6 69.629(18) 8 8
Sr6 Sb13 Sr6 126.85(3) 7 8
Sr2 Sb13 Sr1 72.854(18) 6_565 .
Sr2 Sb13 Sr1 70.284(17) 5_665 .
Sr10 Sb13 Sr1 86.220(16) 7 .
Sr10 Sb13 Sr1 132.298(16) 8 .
Sr6 Sb13 Sr1 146.100(15) 7 .
Sr6 Sb13 Sr1 64.869(15) 8 .
Sr2 Sb13 Sr1 70.284(17) 6_565 2_655
Sr2 Sb13 Sr1 72.855(18) 5_665 2_655
Sr10 Sb13 Sr1 132.298(16) 7 2_655
Sr10 Sb13 Sr1 86.221(16) 8 2_655
Sr6 Sb13 Sr1 64.869(15) 7 2_655
Sr6 Sb13 Sr1 146.100(15) 8 2_655
Sr1 Sb13 Sr1 126.13(3) . 2_655
Sr8 Sb14 Sr8 93.75(3) 8_455 7_556
Sr8 Sb14 Sr7 146.118(18) 8_455 2_556
Sr8 Sb14 Sr7 75.785(17) 7_556 2_556
Sr8 Sb14 Sr7 75.785(17) 8_455 .
Sr8 Sb14 Sr7 146.118(18) 7_556 .
Sr7 Sb14 Sr7 129.37(3) 2_556 .
Sr8 Sb14 Sr12 143.062(16) 8_455 .
Sr8 Sb14 Sr12 90.626(17) 7_556 .
Sr7 Sb14 Sr12 70.210(17) 2_556 .
Sr7 Sb14 Sr12 80.313(19) . .
Sr8 Sb14 Sr12 90.625(17) 8_455 2_556
Sr8 Sb14 Sr12 143.062(16) 7_556 2_556
Sr7 Sb14 Sr12 80.313(19) 2_556 2_556
Sr7 Sb14 Sr12 70.210(17) . 2_556
Sr12 Sb14 Sr12 107.31(3) . 2_556
Sr8 Sb14 Sr4 73.686(18) 8_455 .
Sr8 Sb14 Sr4 72.281(18) 7_556 .
Sr7 Sb14 Sr4 130.110(15) 2_556 .
Sr7 Sb14 Sr4 73.851(15) . .
Sr12 Sb14 Sr4 72.843(15) . .
Sr12 Sb14 Sr4 143.356(16) 2_556 .
Sr8 Sb14 Sr4 72.281(18) 8_455 2_556
Sr8 Sb14 Sr4 73.686(18) 7_556 2_556
Sr7 Sb14 Sr4 73.851(15) 2_556 2_556
Sr7 Sb14 Sr4 130.110(15) . 2_556
Sr12 Sb14 Sr4 143.356(16) . 2_556
Sr12 Sb14 Sr4 72.843(15) 2_556 2_556
Sr4 Sb14 Sr4 129.31(3) . 2_556
Sb2 Sr1 Sb7 169.17(2) . .
Sb2 Sr1 Sb7 98.85(2) . 7
Sb7 Sr1 Sb7 85.299(18) . 7
Sb2 Sr1 Sb9 92.44(2) . .
Sb7 Sr1 Sb9 85.105(17) . .
Sb7 Sr1 Sb9 165.92(2) 7 .
Sb2 Sr1 Sb13 86.016(19) . .
Sb7 Sr1 Sb13 104.31(2) . .
Sb7 Sr1 Sb13 86.236(16) 7 .
Sb9 Sr1 Sb13 86.174(16) . .
Sb2 Sr1 Sb10 67.025(17) . .
Sb7 Sr1 Sb10 102.307(19) . .
Sb7 Sr1 Sb10 104.12(2) 7 .
Sb9 Sr1 Sb10 88.001(19) . .
Sb13 Sr1 Sb10 152.13(2) . .
Sb2 Sr1 Sr6 127.82(2) . 8
Sb7 Sr1 Sr6 58.226(16) . 8
Sb7 Sr1 Sr6 112.39(2) 7 8
Sb9 Sr1 Sr6 53.598(15) . 8
Sb13 Sr1 Sr6 57.076(15) . 8
Sb10 Sr1 Sr6 135.63(2) . 8
Sb2 Sr1 Sr2 57.693(17) . 5_665
Sb7 Sr1 Sr2 131.65(2) . 5_665
Sb7 Sr1 Sr2 55.931(15) 7 5_665
Sb9 Sr1 Sr2 125.87(2) . 5_665
Sb13 Sr1 Sr2 51.352(14) . 5_665
Sb10 Sr1 Sr2 113.54(2) . 5_665
Sr6 Sr1 Sr2 107.57(2) 8 5_665
Sb2 Sr1 Sr5 115.43(2) . .
Sb7 Sr1 Sr5 55.314(15) . .
Sb7 Sr1 Sr5 129.32(2) 7 .
Sb9 Sr1 Sr5 50.521(14) . .
Sb13 Sr1 Sr5 129.94(2) . .
Sb10 Sr1 Sr5 61.999(16) . .
Sr6 Sr1 Sr5 75.364(17) 8 .
Sr2 Sr1 Sr5 173.03(2) 5_665 .
Sb2 Sr1 Sr2 55.507(17) . 6_565
Sb7 Sr1 Sr2 129.23(2) . 6_565
Sb7 Sr1 Sr2 126.57(2) 7 6_565
Sb9 Sr1 Sr2 54.610(14) . 6_565
Sb13 Sr1 Sr2 50.229(14) . 6_565
Sb10 Sr1 Sr2 105.28(2) . 6_565
Sr6 Sr1 Sr2 72.318(18) 8 6_565
Sr2 Sr1 Sr2 71.603(18) 5_665 6_565
Sr5 Sr1 Sr2 103.851(19) . 6_565
Sb2 Sr1 Sr3 59.499(18) . .
Sb7 Sr1 Sr3 117.11(2) . .
Sb7 Sr1 Sr3 53.119(15) 7 .
Sb9 Sr1 Sr3 140.93(2) . .
Sb13 Sr1 Sr3 115.45(2) . .
Sb10 Sr1 Sr3 57.314(17) . .
Sr6 Sr1 Sr3 165.41(2) 8 .
Sr2 Sr1 Sr3 64.139(18) 5_665 .
Sr5 Sr1 Sr3 114.34(2) . .
Sr2 Sr1 Sr3 113.65(2) 6_565 .
Sb2 Sr1 Sr10 109.98(2) . .
Sb7 Sr1 Sr10 61.341(15) . .
Sb7 Sr1 Sr10 74.384(16) 7 .
Sb9 Sr1 Sr10 109.652(18) . .
Sb13 Sr1 Sr10 156.31(2) . .
Sb10 Sr1 Sr10 49.468(15) . .
Sr6 Sr1 Sr10 117.95(2) 8 .
Sr2 Sr1 Sr10 122.25(2) 5_665 .
Sr5 Sr1 Sr10 59.756(15) . .
Sr2 Sr1 Sr10 153.45(2) 6_565 .
Sr3 Sr1 Sr10 63.058(18) . .
Sb13 Sr2 Sb5 174.83(2) 5_665 .
Sb13 Sr2 Sb7 90.232(17) 5_665 3
Sb5 Sr2 Sb7 84.710(19) . 3
Sb13 Sr2 Sb2 87.987(18) 5_665 .
Sb5 Sr2 Sb2 96.69(2) . .
Sb7 Sr2 Sb2 143.15(2) 3 .
Sb13 Sr2 Sb9 91.078(18) 5_665 6_565
Sb5 Sr2 Sb9 91.132(19) . 6_565
Sb7 Sr2 Sb9 126.99(2) 3 6_565
Sb2 Sr2 Sb9 89.845(19) . 6_565
Sb13 Sr2 Sb2 87.238(18) 5_665 5_665
Sb5 Sr2 Sb2 94.151(19) . 5_665
Sb7 Sr2 Sb2 94.043(19) 3 5_665
Sb2 Sr2 Sb2 49.11(2) . 5_665
Sb9 Sr2 Sb2 138.95(2) 6_565 5_665
Sb13 Sr2 Sr1 58.364(14) 5_665 5_665
Sb5 Sr2 Sr1 118.87(2) . 5_665
Sb7 Sr2 Sr1 54.868(15) 3 5_665
Sb2 Sr2 Sr1 93.96(2) . 5_665
Sb9 Sr2 Sr1 148.97(2) 6_565 5_665
Sb2 Sr2 Sr1 52.562(15) 5_665 5_665
Sb13 Sr2 Mn1 130.85(2) 5_665 5_665
Sb5 Sr2 Mn1 44.021(19) . 5_665
Sb7 Sr2 Mn1 43.740(18) 3 5_665
Sb2 Sr2 Mn1 137.58(2) . 5_665
Sb9 Sr2 Mn1 103.60(2) 6_565 5_665
Sb2 Sr2 Mn1 108.29(2) 5_665 5_665
Sr1 Sr2 Mn1 94.17(2) 5_665 5_665
Sb13 Sr2 Sr1 56.917(14) 5_665 6_565
Sb5 Sr2 Sr1 127.95(2) . 6_565
Sb7 Sr2 Sr1 146.44(2) 3 6_565
Sb2 Sr2 Sr1 51.637(15) . 6_565
Sb9 Sr2 Sr1 54.929(15) 6_565 6_565
Sb2 Sr2 Sr1 91.20(2) 5_665 6_565
Sr1 Sr2 Sr1 105.077(19) 5_665 6_565
Mn1 Sr2 Sr1 158.53(2) 5_665 6_565
Sb13 Sr2 Sr4 121.85(2) 5_665 3
Sb5 Sr2 Sr4 56.808(15) . 3
Sb7 Sr2 Sr4 85.659(18) 3 3
Sb2 Sr2 Sr4 125.74(2) . 3
Sb9 Sr2 Sr4 50.106(14) 6_565 3
Sb2 Sr2 Sr4 150.90(2) 5_665 3
Sr1 Sr2 Sr4 139.79(2) 5_665 3
Mn1 Sr2 Sr4 53.499(19) 5_665 3
Sr1 Sr2 Sr4 105.033(19) 6_565 3
Sb13 Sr2 Sr11 121.82(2) 5_665 .
Sb5 Sr2 Sr11 62.853(19) . .
Sb7 Sr2 Sr11 145.24(2) 3 .
Sb2 Sr2 Sr11 58.959(18) . .
Sb9 Sr2 Sr11 47.768(12) 6_565 .
Sb2 Sr2 Sr11 100.096(19) 5_665 .
Sr1 Sr2 Sr11 151.98(2) 5_665 .
Mn1 Sr2 Sr11 101.51(2) 5_665 .
Sr1 Sr2 Sr11 65.232(18) 6_565 .
Sr4 Sr2 Sr11 66.789(18) 3 .
Sb13 Sr2 Sr3 118.512(19) 5_665 5_665
Sb5 Sr2 Sr3 58.734(18) . 5_665
Sb7 Sr2 Sr3 51.334(13) 3 5_665
Sb2 Sr2 Sr3 98.277(19) . 5_665
Sb9 Sr2 Sr3 149.40(2) 6_565 5_665
Sb2 Sr2 Sr3 56.579(18) 5_665 5_665
Sr1 Sr2 Sr3 60.192(16) 5_665 5_665
Mn1 Sr2 Sr3 51.94(2) 5_665 5_665
Sr1 Sr2 Sr3 147.57(2) 6_565 5_665
Sr4 Sr2 Sr3 103.11(2) 3 5_665
Sr11 Sr2 Sr3 112.995(18) . 5_665
Sb7 Sr3 Sb7 156.31(3) 7 4
Sb7 Sr3 Sb4 83.740(17) 7 .
Sb7 Sr3 Sb4 83.740(17) 4 .
Sb7 Sr3 Mn1 47.332(19) 7 .
Sb7 Sr3 Mn1 110.77(3) 4 .
Sb4 Sr3 Mn1 46.43(2) . .
Sb7 Sr3 Mn1 110.77(3) 7 6_565
Sb7 Sr3 Mn1 47.332(19) 4 6_565
Sb4 Sr3 Mn1 46.43(2) . 6_565
Mn1 Sr3 Mn1 63.67(4) . 6_565
Sb7 Sr3 Sb10 100.757(16) 7 .
Sb7 Sr3 Sb10 100.757(16) 4 .
Sb4 Sr3 Sb10 146.68(3) . .
Mn1 Sr3 Sb10 148.083(18) . .
Mn1 Sr3 Sb10 148.083(18) 6_565 .
Sb7 Sr3 Sb2 90.878(18) 7 .
Sb7 Sr3 Sb2 90.878(18) 4 .
Sb4 Sr3 Sb2 152.19(3) . .
Mn1 Sr3 Sb2 112.21(3) . .
Mn1 Sr3 Sb2 112.21(3) 6_565 .
Sb10 Sr3 Sb2 61.12(2) . .
Sb7 Sr3 Sb12 96.316(17) 7 .
Sb7 Sr3 Sb12 96.316(17) 4 .
Sb4 Sr3 Sb12 64.49(2) . .
Mn1 Sr3 Sb12 98.71(3) . .
Mn1 Sr3 Sb12 98.71(3) 6_565 .
Sb10 Sr3 Sb12 82.19(2) . .
Sb2 Sr3 Sb12 143.31(3) . .
Sb7 Sr3 Sb5 78.375(16) 7 5_665
Sb7 Sr3 Sb5 78.375(16) 4 5_665
Sb4 Sr3 Sb5 68.92(2) . 5_665
Mn1 Sr3 Sb5 44.65(2) . 5_665
Mn1 Sr3 Sb5 44.65(2) 6_565 5_665
Sb10 Sr3 Sb5 144.40(3) . 5_665
Sb2 Sr3 Sb5 83.28(2) . 5_665
Sb12 Sr3 Sb5 133.41(3) . 5_665
Sb7 Sr3 Sr1 138.72(3) 7 6_565
Sb7 Sr3 Sr1 53.084(13) 4 6_565
Sb4 Sr3 Sr1 136.286(13) . 6_565
Mn1 Sr3 Sr1 148.53(3) . 6_565
Mn1 Sr3 Sr1 97.13(2) 6_565 6_565
Sb10 Sr3 Sr1 53.609(15) . 6_565
Sb2 Sr3 Sr1 49.575(14) . 6_565
Sb12 Sr3 Sr1 109.20(2) . 6_565
Sb5 Sr3 Sr1 103.99(2) 5_665 6_565
Sb7 Sr3 Sr1 53.084(13) 7 .
Sb7 Sr3 Sr1 138.72(3) 4 .
Sb4 Sr3 Sr1 136.286(13) . .
Mn1 Sr3 Sr1 97.13(2) . .
Mn1 Sr3 Sr1 148.53(3) 6_565 .
Sb10 Sr3 Sr1 53.609(15) . .
Sb2 Sr3 Sr1 49.575(14) . .
Sb12 Sr3 Sr1 109.20(2) . .
Sb5 Sr3 Sr1 103.99(2) 5_665 .
Sr1 Sr3 Sr1 87.38(3) 6_565 .
Sb7 Sr3 Sr2 112.80(2) 7 2_655
Sb7 Sr3 Sr2 52.231(15) 4 2_655
Sb4 Sr3 Sr2 105.66(2) . 2_655
Mn1 Sr3 Sr2 92.88(3) . 2_655
Mn1 Sr3 Sr2 60.74(2) 6_565 2_655
Sb10 Sr3 Sr2 102.87(2) . 2_655
Sb2 Sr3 Sr2 51.717(16) . 2_655
Sb12 Sr3 Sr2 148.527(12) . 2_655
Sb5 Sr3 Sr2 48.364(15) 5_665 2_655
Sr1 Sr3 Sr2 55.669(15) 6_565 2_655
Sr1 Sr3 Sr2 98.15(2) . 2_655
Sb9 Sr4 Sb11 161.21(2) 8_455 .
Sb9 Sr4 Sb6 97.41(2) 8_455 .
Sb11 Sr4 Sb6 99.96(2) . .
Sb9 Sr4 Sb14 94.479(18) 8_455 .
Sb11 Sr4 Sb14 94.032(18) . .
Sb6 Sr4 Sb14 85.296(19) . .
Sb9 Sr4 Sb5 91.44(2) 8_455 3_445
Sb11 Sr4 Sb5 89.66(2) . 3_445
Sb6 Sr4 Sb5 64.303(17) . 3_445
Sb14 Sr4 Sb5 149.54(2) . 3_445
Sb9 Sr4 Mn1 118.95(3) 8_455 7
Sb11 Sr4 Mn1 51.41(2) . 7
Sb6 Sr4 Mn1 98.00(2) . 7
Sb14 Sr4 Mn1 145.40(3) . 7
Sb5 Sr4 Mn1 46.33(2) 3_445 7
Sb9 Sr4 Sb3 74.713(17) 8_455 .
Sb11 Sr4 Sb3 89.261(18) . .
Sb6 Sr4 Sb3 167.59(2) . .
Sb14 Sr4 Sb3 85.783(18) . .
Sb5 Sr4 Sb3 124.53(2) 3_445 .
Mn1 Sr4 Sb3 94.25(2) 7 .
Sb9 Sr4 Sr8 133.98(2) 8_455 7_556
Sb11 Sr4 Sr8 63.213(16) . 7_556
Sb6 Sr4 Sr8 56.345(17) . 7_556
Sb14 Sr4 Sr8 50.860(14) . 7_556
Sb5 Sr4 Sr8 105.72(2) 3_445 7_556
Mn1 Sr4 Sr8 102.93(2) 7 7_556
Sb3 Sr4 Sr8 122.61(2) . 7_556
Sb9 Sr4 Sr2 55.949(15) 8_455 3_445
Sb11 Sr4 Sr2 111.81(2) . 3_445
Sb6 Sr4 Sr2 105.68(2) . 3_445
Sb14 Sr4 Sr2 149.06(2) . 3_445
Sb5 Sr4 Sr2 51.440(15) 3_445 3_445
Mn1 Sr4 Sr2 63.01(2) 7 3_445
Sb3 Sr4 Sr2 78.133(17) . 3_445
Sr8 Sr4 Sr2 157.15(2) 7_556 3_445
Sb9 Sr4 Sr8 61.819(16) 8_455 8_455
Sb11 Sr4 Sr8 135.00(2) . 8_455
Sb6 Sr4 Sr8 57.013(17) . 8_455
Sb14 Sr4 Sr8 50.233(14) . 8_455
Sb5 Sr4 Sr8 108.64(2) 3_445 8_455
Mn1 Sr4 Sr8 153.36(3) 7 8_455
Sb3 Sr4 Sr8 110.576(19) . 8_455
Sr8 Sr4 Sr8 72.221(19) 7_556 8_455
Sr2 Sr4 Sr8 111.64(2) 3_445 8_455
Sb9 Sr4 Sr12 113.93(2) 8_455 .
Sb11 Sr4 Sr12 59.970(16) . .
Sb6 Sr4 Sr12 126.73(2) . .
Sb14 Sr4 Sr12 51.885(15) . .
Sb5 Sr4 Sr12 147.98(2) 3_445 .
Mn1 Sr4 Sr12 102.26(2) 7 .
Sb3 Sr4 Sr12 51.621(14) . .
Sr8 Sr4 Sr12 71.210(17) 7_556 .
Sr2 Sr4 Sr12 127.45(2) 3_445 .
Sr8 Sr4 Sr12 100.773(19) 8_455 .
Sb9 Sr4 Sr7 52.899(15) 8_455 .
Sb11 Sr4 Sr7 123.34(2) . .
Sb6 Sr4 Sr7 116.17(2) . .
Sb14 Sr4 Sr7 50.893(14) . .
Sb5 Sr4 Sr7 144.31(2) 3_445 .
Mn1 Sr4 Sr7 145.14(3) 7 .
Sb3 Sr4 Sr7 51.434(14) . .
Sr8 Sr4 Sr7 101.748(19) 7_556 .
Sr2 Sr4 Sr7 99.135(19) 3_445 .
Sr8 Sr4 Sr7 59.216(16) 8_455 .
Sr12 Sr4 Sr7 63.469(16) . .
Sb9 Sr5 Sb3 167.81(3) . .
Sb9 Sr5 Sb11 95.01(2) . .
Sb3 Sr5 Sb11 95.188(19) . .
Sb9 Sr5 Sb7 88.778(18) . .
Sb3 Sr5 Sb7 96.58(2) . .
Sb11 Sr5 Sb7 97.01(2) . .
Sb9 Sr5 Mn3 118.91(3) . .
Sb3 Sr5 Mn3 49.22(2) . .
Sb11 Sr5 Mn3 124.64(3) . .
Sb7 Sr5 Mn3 123.82(3) . .
Sb9 Sr5 Mn1 91.20(2) . 7
Sb3 Sr5 Mn1 100.45(2) . 7
Sb11 Sr5 Mn1 50.287(19) . 7
Sb7 Sr5 Mn1 46.760(19) . 7
Mn3 Sr5 Mn1 149.56(3) . 7
Sb9 Sr5 Sb1 91.12(2) . .
Sb3 Sr5 Sb1 81.146(18) . .
Sb11 Sr5 Sb1 96.241(19) . .
Sb7 Sr5 Sb1 166.71(2) . .
Mn3 Sr5 Sb1 45.70(3) . .
Mn1 Sr5 Sb1 146.52(2) 7 .
Sb9 Sr5 Sb10 86.963(19) . .
Sb3 Sr5 Sb10 81.705(18) . .
Sb11 Sr5 Sb10 168.19(2) . .
Sb7 Sr5 Sb10 94.674(18) . .
Mn3 Sr5 Sb10 45.56(2) . .
Mn1 Sr5 Sb10 141.43(2) 7 .
Sb1 Sr5 Sb10 72.049(16) . .
Sb9 Sr5 Sr1 57.545(15) . .
Sb3 Sr5 Sr1 117.59(2) . .
Sb11 Sr5 Sr1 136.24(2) . .
Sb7 Sr5 Sr1 53.711(15) . .
Mn3 Sr5 Sr1 99.08(3) . .
Mn1 Sr5 Sr1 93.37(2) 7 .
Sb1 Sr5 Sr1 115.76(2) . .
Sb10 Sr5 Sr1 53.852(15) . .
Sb9 Sr5 Sr12 126.87(2) . .
Sb3 Sr5 Sr12 54.277(15) . .
Sb11 Sr5 Sr12 59.980(16) . .
Sb7 Sr5 Sr12 136.36(2) . .
Mn3 Sr5 Sr12 64.66(3) . .
Mn1 Sr5 Sr12 102.02(2) 7 .
Sb1 Sr5 Sr12 51.728(15) . .
Sb10 Sr5 Sr12 109.74(2) . .
Sr1 Sr5 Sr12 163.58(2) . .
Sb9 Sr5 Sr10 121.04(2) . .
Sb3 Sr5 Sr10 53.376(15) . .
Sb11 Sr5 Sr10 136.25(2) . .
Sb7 Sr5 Sr10 62.993(16) . .
Mn3 Sr5 Sr10 60.85(3) . .
Mn1 Sr5 Sr10 101.17(2) 7 .
Sb1 Sr5 Sr10 106.09(2) . .
Sb10 Sr5 Sr10 49.438(15) . .
Sr1 Sr5 Sr10 64.281(16) . .
Sr12 Sr5 Sr10 106.561(19) . .
Sb9 Sr5 Sr8 60.428(16) . .
Sb3 Sr5 Sr8 118.88(2) . .
Sb11 Sr5 Sr8 64.238(16) . .
Sb7 Sr5 Sr8 140.12(2) . .
Mn3 Sr5 Sr8 94.54(3) . .
Mn1 Sr5 Sr8 105.14(2) 7 .
Sb1 Sr5 Sr8 48.846(15) . .
Sb10 Sr5 Sr8 107.23(2) . .
Sr1 Sr5 Sr8 115.14(2) . .
Sr12 Sr5 Sr8 66.450(16) . .
Sr10 Sr5 Sr8 153.64(2) . .
Sb12 Sr6 Sb9 167.11(3) 5_565 8_455
Sb12 Sr6 Sb3 91.21(2) 5_565 .
Sb9 Sr6 Sb3 77.890(18) 8_455 .
Sb12 Sr6 Sb4 71.064(18) 5_565 5_565
Sb9 Sr6 Sb4 114.27(2) 8_455 5_565
Sb3 Sr6 Sb4 85.390(19) . 5_565
Sb12 Sr6 Sb7 106.11(2) 5_565 8_455
Sb9 Sr6 Sb7 86.433(18) 8_455 8_455
Sb3 Sr6 Sb7 154.99(2) . 8_455
Sb4 Sr6 Sb7 83.443(19) 5_565 8_455
Sb12 Sr6 Sb13 84.302(19) 5_565 7
Sb9 Sr6 Sb13 90.16(2) 8_455 7
Sb3 Sr6 Sb13 96.980(18) . 7
Sb4 Sr6 Sb13 155.32(2) 5_565 7
Sb7 Sr6 Sb13 102.488(18) 8_455 7
Sb12 Sr6 Sr7 122.02(2) 5_565 .
Sb9 Sr6 Sr7 57.382(16) 8_455 .
Sb3 Sr6 Sr7 57.253(16) . .
Sb4 Sr6 Sr7 60.161(17) 5_565 .
Sb7 Sr6 Sr7 97.86(2) 8_455 .
Sb13 Sr6 Sr7 140.34(2) 7 .
Sb12 Sr6 Sr1 125.90(2) 5_565 8_455
Sb9 Sr6 Sr1 58.990(16) 8_455 8_455
Sb3 Sr6 Sr1 127.53(2) . 8_455
Sb4 Sr6 Sr1 137.19(2) 5_565 8_455
Sb7 Sr6 Sr1 55.019(15) 8_455 8_455
Sb13 Sr6 Sr1 58.055(15) 7 8_455
Sr7 Sr6 Sr1 111.24(2) . 8_455
Sb12 Sr6 Sr10 59.647(18) 5_565 .
Sb9 Sr6 Sr10 107.91(2) 8_455 .
Sb3 Sr6 Sr10 55.376(15) . .
Sb4 Sr6 Sr10 112.84(2) 5_565 .
Sb7 Sr6 Sr10 149.45(2) 8_455 .
Sb13 Sr6 Sr10 52.186(14) 7 .
Sr7 Sr6 Sr10 112.62(2) . .
Sr1 Sr6 Sr10 108.90(2) 8_455 .
Sb12 Sr6 Mn1 104.22(2) 5_565 2
Sb9 Sr6 Mn1 86.68(2) 8_455 2
Sb3 Sr6 Mn1 114.00(2) . 2
Sb4 Sr6 Mn1 44.702(19) 5_565 2
Sb7 Sr6 Mn1 44.892(18) 8_455 2
Sb13 Sr6 Mn1 147.35(3) 7 2
Sr7 Sr6 Mn1 60.48(2) . 2
Sr1 Sr6 Mn1 93.18(2) 8_455 2
Sr10 Sr6 Mn1 157.53(3) . 2
Sb12 Sr6 Mn2 70.10(2) 5_565 .
Sb9 Sr6 Mn2 105.14(2) 8_455 .
Sb3 Sr6 Mn2 43.14(2) . .
Sb4 Sr6 Mn2 43.56(2) 5_565 .
Sb7 Sr6 Mn2 126.22(3) 8_455 .
Sb13 Sr6 Mn2 129.12(3) 7 .
Sr7 Sr6 Mn2 53.38(2) . .
Sr1 Sr6 Mn2 163.95(3) 8_455 .
Sr10 Sr6 Mn2 76.99(3) . .
Mn1 Sr6 Mn2 82.82(3) 2 .
Sb12 Sr6 Sr10 54.131(17) 5_565 2
Sb9 Sr6 Sr10 128.81(2) 8_455 2
Sb3 Sr6 Sr10 129.17(2) . 2
Sb4 Sr6 Sr10 110.86(2) 5_565 2
Sb7 Sr6 Sr10 75.814(17) 8_455 2
Sb13 Sr6 Sr10 49.584(14) 7 2
Sr7 Sr6 Sr10 169.97(2) . 2
Sr1 Sr6 Sr10 71.765(17) 8_455 2
Sr10 Sr6 Sr10 74.229(19) . 2
Mn1 Sr6 Sr10 110.31(2) 2 2
Mn2 Sr6 Sr10 124.21(2) . 2
Sb8 Sr7 Sb11 99.70(2) . 8_455
Sb8 Sr7 Sb14 86.15(2) . .
Sb11 Sr7 Sb14 99.929(18) 8_455 .
Sb8 Sr7 Sb9 166.02(3) . 8_455
Sb11 Sr7 Sb9 93.59(2) 8_455 8_455
Sb14 Sr7 Sb9 95.88(2) . 8_455
Sb8 Sr7 Sb3 88.88(2) . .
Sb11 Sr7 Sb3 164.25(2) 8_455 .
Sb14 Sr7 Sb3 93.767(18) . .
Sb9 Sr7 Sb3 77.193(17) 8_455 .
Sb8 Sr7 Mn2 50.47(3) . .
Sb11 Sr7 Mn2 130.52(3) 8_455 .
Sb14 Sr7 Mn2 113.53(3) . .
Sb9 Sr7 Mn2 116.77(3) 8_455 .
Sb3 Sr7 Mn2 47.78(2) . .
Sb8 Sr7 Sb4 66.566(18) . 5_565
Sb11 Sr7 Sb4 87.28(2) 8_455 5_565
Sb14 Sr7 Sb4 152.64(2) . 5_565
Sb9 Sr7 Sb4 110.08(2) 8_455 5_565
Sb3 Sr7 Sb4 84.036(19) . 5_565
Mn2 Sr7 Sb4 47.07(3) . 5_565
Sb8 Sr7 Sr6 115.52(2) . .
Sb11 Sr7 Sr6 106.64(2) 8_455 .
Sb14 Sr7 Sr6 141.46(2) . .
Sb9 Sr7 Sr6 55.647(16) 8_455 .
Sb3 Sr7 Sr6 57.622(16) . .
Mn2 Sr7 Sr6 68.14(3) . .
Sb4 Sr7 Sr6 57.452(16) 5_565 .
Sb8 Sr7 Mn1 98.24(2) . 2
Sb11 Sr7 Mn1 49.638(19) 8_455 2
Sb14 Sr7 Mn1 149.56(2) . 2
Sb9 Sr7 Mn1 87.03(2) 8_455 2
Sb3 Sr7 Mn1 116.32(2) . 2
Mn2 Sr7 Mn1 91.60(3) . 2
Sb4 Sr7 Mn1 44.83(2) 5_565 2
Sr6 Sr7 Mn1 62.61(2) . 2
Sb8 Sr7 Sr12 57.343(17) . 2_556
Sb11 Sr7 Sr12 62.768(17) 8_455 2_556
Sb14 Sr7 Sr12 55.450(15) . 2_556
Sb9 Sr7 Sr12 134.37(2) 8_455 2_556
Sb3 Sr7 Sr12 132.53(2) . 2_556
Mn2 Sr7 Sr12 107.71(3) . 2_556
Sb4 Sr7 Sr12 107.21(2) 5_565 2_556
Sr6 Sr7 Sr12 163.09(2) . 2_556
Mn1 Sr7 Sr12 101.91(2) 2 2_556
Sb8 Sr7 Sr8 128.43(2) . 8_455
Sb11 Sr7 Sr8 66.657(17) 8_455 8_455
Sb14 Sr7 Sr8 51.397(16) . 8_455
Sb9 Sr7 Sr8 61.303(16) 8_455 8_455
Sb3 Sr7 Sr8 117.81(2) . 8_455
Mn2 Sr7 Sr8 161.88(3) . 8_455
Sb4 Sr7 Sr8 150.82(2) 5_565 8_455
Sr6 Sr7 Sr8 116.03(2) . 8_455
Mn1 Sr7 Sr8 106.02(2) 2 8_455
Sr12 Sr7 Sr8 73.294(18) 2_556 8_455
Sb8 Sr7 Sr4 122.71(2) . .
Sb11 Sr7 Sr4 124.97(2) 8_455 .
Sb14 Sr7 Sr4 55.257(14) . .
Sb9 Sr7 Sr4 50.160(15) 8_455 .
Sb3 Sr7 Sr4 58.041(15) . .
Mn2 Sr7 Sr4 104.21(3) . .
Sb4 Sr7 Sr4 138.75(2) 5_565 .
Sr6 Sr7 Sr4 86.448(19) . .
Mn1 Sr7 Sr4 137.08(3) 2 .
Sr12 Sr7 Sr4 110.37(2) 2_556 .
Sr8 Sr7 Sr4 59.855(16) 8_455 .
Sb14 Sr8 Sb1 178.10(2) 7_556 .
Sb14 Sr8 Sb6 87.304(19) 7_556 7_556
Sb1 Sr8 Sb6 94.28(2) . 7_556
Sb14 Sr8 Sb6 86.008(19) 7_556 3
Sb1 Sr8 Sb6 94.26(2) . 3
Sb6 Sr8 Sb6 48.50(2) 7_556 3
Sb14 Sr8 Sb9 88.713(16) 7_556 .
Sb1 Sr8 Sb9 89.439(19) . .
Sb6 Sr8 Sb9 132.94(2) 7_556 .
Sb6 Sr8 Sb9 84.453(18) 3 .
Sb14 Sr8 Sb11 88.381(17) 7_556 7_556
Sb1 Sr8 Sb11 92.723(19) . 7_556
Sb6 Sr8 Sb11 87.748(18) 7_556 7_556
Sb6 Sr8 Sb11 136.06(2) 3 7_556
Sb9 Sr8 Sb11 138.98(2) . 7_556
Sb14 Sr8 Sr4 56.859(14) 7_556 7_556
Sb1 Sr8 Sr4 124.99(2) . 7_556
Sb6 Sr8 Sr4 53.407(15) 7_556 7_556
Sb6 Sr8 Sr4 92.47(2) 3 7_556
Sb9 Sr8 Sr4 145.57(2) . 7_556
Sb11 Sr8 Sr4 49.544(14) 7_556 7_556
Sb14 Sr8 Sr7 52.817(15) 7_556 8
Sb1 Sr8 Sr7 125.46(2) . 8
Sb6 Sr8 Sr7 139.41(2) 7_556 8
Sb6 Sr8 Sr7 113.22(2) 3 8
Sb9 Sr8 Sr7 50.607(14) . 8
Sb11 Sr8 Sr7 97.212(19) 7_556 8
Sr4 Sr8 Sr7 100.90(2) 7_556 8
Sb14 Sr8 Sr4 56.081(14) 7_556 8
Sb1 Sr8 Sr4 122.73(2) . 8
Sb6 Sr8 Sr4 92.52(2) 7_556 8
Sb6 Sr8 Sr4 52.344(15) 3 8
Sb9 Sr8 Sr4 48.387(14) . 8
Sb11 Sr8 Sr4 144.37(2) 7_556 8
Sr4 Sr8 Sr4 103.969(19) 7_556 8
Sr7 Sr8 Sr4 60.930(16) 8 8
Sb14 Sr8 Sb11 86.744(18) 7_556 .
Sb1 Sr8 Sb11 92.374(18) . .
Sb6 Sr8 Sb11 150.34(2) 7_556 .
Sb6 Sr8 Sb11 159.21(2) 3 .
Sb9 Sr8 Sb11 75.924(15) . .
Sb11 Sr8 Sb11 63.064(15) 7_556 .
Sr4 Sr8 Sb11 99.797(18) 7_556 .
Sr7 Sr8 Sb11 48.100(14) 8 .
Sr4 Sr8 Sb11 107.947(19) 8 .
Sb14 Sr8 Sr9 122.39(2) 7_556 .
Sb1 Sr8 Sr9 59.445(18) . .
Sb6 Sr8 Sr9 57.856(18) 7_556 .
Sb6 Sr8 Sr9 98.232(19) 3 .
Sb9 Sr8 Sr9 148.85(2) . .
Sb11 Sr8 Sr9 50.263(12) 7_556 .
Sr4 Sr8 Sr9 65.549(18) 7_556 .
Sr7 Sr8 Sr9 146.64(2) 8 .
Sr4 Sr8 Sr9 149.57(2) 8 .
Sb11 Sr8 Sr9 102.105(19) . .
Sb14 Sr8 Sr5 118.43(2) 7_556 .
Sb1 Sr8 Sr5 59.845(16) . .
Sb6 Sr8 Sr5 152.92(2) 7_556 .
Sb6 Sr8 Sr5 120.36(2) 3 .
Sb9 Sr8 Sr5 47.019(13) . .
Sb11 Sr8 Sr5 100.475(19) 7_556 .
Sr4 Sr8 Sr5 147.08(2) 7_556 .
Sr7 Sr8 Sr5 65.614(16) 8 .
Sr4 Sr8 Sr5 95.313(18) 8 .
Sb11 Sr8 Sr5 48.282(13) . .
Sr9 Sr8 Sr5 108.40(2) . .
Sb11 Sr9 Sb11 171.06(3) 4_556 7_556
Sb11 Sr9 Mn1 52.34(2) 4_556 6_566
Sb11 Sr9 Mn1 119.56(3) 7_556 6_566
Sb11 Sr9 Mn1 119.56(3) 4_556 1_556
Sb11 Sr9 Mn1 52.34(2) 7_556 1_556
Mn1 Sr9 Mn1 67.27(4) 6_566 1_556
Sb11 Sr9 Sb5 87.797(17) 4_556 5_666
Sb11 Sr9 Sb5 87.797(17) 7_556 5_666
Mn1 Sr9 Sb5 47.32(2) 6_566 5_666
Mn1 Sr9 Sb5 47.32(2) 1_556 5_666
Sb11 Sr9 Sb4 85.602(16) 4_556 1_556
Sb11 Sr9 Sb4 85.602(16) 7_556 1_556
Mn1 Sr9 Sb4 47.02(2) 6_566 1_556
Mn1 Sr9 Sb4 47.02(2) 1_556 1_556
Sb5 Sr9 Sb4 70.52(2) 5_666 1_556
Sb11 Sr9 Sb6 92.327(17) 4_556 7_556
Sb11 Sr9 Sb6 92.327(17) 7_556 7_556
Mn1 Sr9 Sb6 95.40(3) 6_566 7_556
Mn1 Sr9 Sb6 95.40(3) 1_556 7_556
Sb5 Sr9 Sb6 61.00(2) 5_666 7_556
Sb4 Sr9 Sb6 131.52(3) 1_556 7_556
Sb11 Sr9 Sb1 94.009(17) 4_556 .
Sb11 Sr9 Sb1 94.009(17) 7_556 .
Mn1 Sr9 Sb1 146.345(19) 6_566 .
Mn1 Sr9 Sb1 146.345(19) 1_556 .
Sb5 Sr9 Sb1 145.75(3) 5_666 .
Sb4 Sr9 Sb1 143.73(3) 1_556 .
Sb6 Sr9 Sb1 84.75(2) 7_556 .
Sb11 Sr9 Sb8 88.560(18) 4_556 5_566
Sb11 Sr9 Sb8 88.560(18) 7_556 5_566
Mn1 Sr9 Sb8 95.08(3) 6_566 5_566
Mn1 Sr9 Sb8 95.08(3) 1_556 5_566
Sb5 Sr9 Sb8 131.60(3) 5_666 5_566
Sb4 Sr9 Sb8 61.08(2) 1_556 5_566
Sb6 Sr9 Sb8 167.40(3) 7_556 5_566
Sb1 Sr9 Sb8 82.65(2) . 5_566
Sb11 Sr9 Sr8 61.366(14) 4_556 6_565
Sb11 Sr9 Sr8 127.31(2) 7_556 6_565
Mn1 Sr9 Sr8 104.10(2) 6_566 6_565
Mn1 Sr9 Sr8 147.84(3) 1_556 6_565
Sb5 Sr9 Sr8 103.20(2) 5_666 6_565
Sb4 Sr9 Sr8 146.840(12) 1_556 6_565
Sb6 Sr9 Sr8 53.471(16) 7_556 6_565
Sb1 Sr9 Sr8 49.978(15) . 6_565
Sb8 Sr9 Sr8 116.87(2) 5_566 6_565
Sb11 Sr9 Sr8 127.31(2) 4_556 .
Sb11 Sr9 Sr8 61.366(14) 7_556 .
Mn1 Sr9 Sr8 147.84(3) 6_566 .
Mn1 Sr9 Sr8 104.10(2) 1_556 .
Sb5 Sr9 Sr8 103.20(2) 5_666 .
Sb4 Sr9 Sr8 146.840(12) 1_556 .
Sb6 Sr9 Sr8 53.471(16) 7_556 .
Sb1 Sr9 Sr8 49.978(15) . .
Sb8 Sr9 Sr8 116.87(2) 5_566 .
Sr8 Sr9 Sr8 65.96(2) 6_565 .
Sb11 Sr9 Sr12 124.90(3) 4_556 .
Sb11 Sr9 Sr12 58.505(15) 7_556 .
Mn1 Sr9 Sr12 144.70(3) 6_566 .
Mn1 Sr9 Sr12 102.01(2) 1_556 .
Sb5 Sr9 Sr12 146.037(13) 5_666 .
Sb4 Sr9 Sr12 100.30(2) 1_556 .
Sb6 Sr9 Sr12 119.52(2) 7_556 .
Sb1 Sr9 Sr12 51.155(15) . .
Sb8 Sr9 Sr12 51.084(16) 5_566 .
Sr8 Sr9 Sr12 101.13(2) 6_565 .
Sr8 Sr9 Sr12 66.137(17) . .
Sb13 Sr10 Sb10 168.27(2) 7 .
Sb13 Sr10 Sb3 102.094(19) 7 .
Sb10 Sr10 Sb3 88.20(2) . .
Sb13 Sr10 Sb12 84.612(18) 7 .
Sb10 Sr10 Sb12 92.60(2) . .
Sb3 Sr10 Sb12 132.51(2) . .
Sb13 Sr10 Sb12 82.716(18) 7 5_565
Sb10 Sr10 Sb12 103.89(2) . 5_565
Sb3 Sr10 Sb12 85.672(19) . 5_565
Sb12 Sr10 Sb12 48.12(2) . 5_565
Sb13 Sr10 Sr6 58.184(14) 7 .
Sb10 Sr10 Sr6 133.45(2) . .
Sb3 Sr10 Sr6 55.643(15) . .
Sb12 Sr10 Sr6 92.80(2) . .
Sb12 Sr10 Sr6 51.103(15) 5_565 .
Sb13 Sr10 Mn3 145.43(3) 7 .
Sb10 Sr10 Mn3 46.06(2) . .
Sb3 Sr10 Mn3 45.081(19) . .
Sb12 Sr10 Mn3 109.21(2) . .
Sb12 Sr10 Mn3 83.91(2) 5_565 .
Sr6 Sr10 Mn3 88.87(3) . .
Sb13 Sr10 Sb7 81.483(18) 7 .
Sb10 Sr10 Sb7 93.991(18) . .
Sb3 Sr10 Sb7 84.983(17) . .
Sb12 Sr10 Sb7 142.13(2) . .
Sb12 Sr10 Sb7 159.52(2) 5_565 .
Sr6 Sr10 Sb7 108.962(19) . .
Mn3 Sr10 Sb7 102.04(2) . .
Sb13 Sr10 Sr5 121.18(2) 7 .
Sb10 Sr10 Sr5 61.511(16) . .
Sb3 Sr10 Sr5 50.589(14) . .
Sb12 Sr10 Sr5 154.01(2) . .
Sb12 Sr10 Sr5 131.71(2) 5_565 .
Sr6 Sr10 Sr5 103.361(19) . .
Mn3 Sr10 Sr5 51.930(19) . .
Sb7 Sr10 Sr5 50.119(14) . .
Sb13 Sr10 Sr6 54.978(13) 7 2
Sb10 Sr10 Sr6 115.10(2) . 2
Sb3 Sr10 Sr6 156.62(2) . 2
Sb12 Sr10 Sr6 49.128(14) . 2
Sb12 Sr10 Sr6 86.616(19) 5_565 2
Sr6 Sr10 Sr6 102.974(19) . 2
Mn3 Sr10 Sr6 155.02(2) . 2
Sb7 Sr10 Sr6 94.868(17) . 2
Sr5 Sr10 Sr6 141.66(2) . 2
Sb13 Sr10 Sr10 132.070(14) 7 6_565
Sb10 Sr10 Sr10 51.208(13) . 6_565
Sb3 Sr10 Sr10 94.657(13) . 6_565
Sb12 Sr10 Sr10 52.477(13) . 6_565
Sb12 Sr10 Sr10 53.935(12) 5_565 6_565
Sr6 Sr10 Sr10 99.157(14) . 6_565
Mn3 Sr10 Sr10 57.449(15) . 6_565
Sb7 Sr10 Sr10 145.137(11) . 6_565
Sr5 Sr10 Sr10 104.189(13) . 6_565
Sr6 Sr10 Sr10 98.543(13) 2 6_565
Sb13 Sr10 Sr1 117.12(2) 7 .
Sb10 Sr10 Sr1 53.531(15) . .
Sb3 Sr10 Sr1 106.494(19) . .
Sb12 Sr10 Sr1 111.82(2) . .
Sb12 Sr10 Sr1 152.68(2) 5_565 .
Sr6 Sr10 Sr1 154.86(2) . .
Mn3 Sr10 Sr1 87.77(3) . .
Sb7 Sr10 Sr1 47.804(13) . .
Sr5 Sr10 Sr1 55.963(15) . .
Sr6 Sr10 Sr1 90.175(17) 2 .
Sr10 Sr10 Sr1 99.953(12) 6_565 .
Sb9 Sr11 Sb9 169.12(4) 6_565 .
Sb9 Sr11 Sb10 93.933(19) 6_565 .
Sb9 Sr11 Sb10 93.933(19) . .
Sb9 Sr11 Sb1 94.470(18) 6_565 .
Sb9 Sr11 Sb1 94.470(18) . .
Sb10 Sr11 Sb1 78.30(2) . .
Sb9 Sr11 Sb2 88.542(18) 6_565 .
Sb9 Sr11 Sb2 88.542(18) . .
Sb10 Sr11 Sb2 61.95(2) . .
Sb1 Sr11 Sb2 140.26(3) . .
Sb9 Sr11 Sb6 87.451(19) 6_565 3
Sb9 Sr11 Sb6 87.451(19) . 3
Sb10 Sr11 Sb6 161.62(3) . 3
Sb1 Sr11 Sb6 83.31(2) . 3
Sb2 Sr11 Sb6 136.43(3) . 3
Sb9 Sr11 Sb5 84.598(19) 6_565 .
Sb9 Sr11 Sb5 84.598(19) . .
Sb10 Sr11 Sb5 142.96(3) . .
Sb1 Sr11 Sb5 138.73(3) . .
Sb2 Sr11 Sb5 81.01(2) . .
Sb6 Sr11 Sb5 55.421(18) 3 .
Sb9 Sr11 Sr2 116.51(3) 6_565 6_565
Sb9 Sr11 Sr2 54.247(15) . 6_565
Sb10 Sr11 Sr2 102.49(2) . 6_565
Sb1 Sr11 Sr2 148.700(11) . 6_565
Sb2 Sr11 Sr2 51.029(15) . 6_565
Sb6 Sr11 Sr2 93.20(2) 3 6_565
Sb5 Sr11 Sr2 47.839(15) . 6_565
Sb9 Sr11 Sr2 54.247(15) 6_565 .
Sb9 Sr11 Sr2 116.51(3) . .
Sb10 Sr11 Sr2 102.49(2) . .
Sb1 Sr11 Sr2 148.700(11) . .
Sb2 Sr11 Sr2 51.029(15) . .
Sb6 Sr11 Sr2 93.20(2) 3 .
Sb5 Sr11 Sr2 47.839(15) . .
Sr2 Sr11 Sr2 62.35(2) 6_565 .
Sb9 Sr11 Sr8 59.860(15) 6_565 6_565
Sb9 Sr11 Sr8 123.06(3) . 6_565
Sb10 Sr11 Sr8 113.56(2) . 6_565
Sb1 Sr11 Sr8 49.154(15) . 6_565
Sb2 Sr11 Sr8 148.254(11) . 6_565
Sb6 Sr11 Sr8 51.977(16) 3 6_565
Sb5 Sr11 Sr8 97.65(2) . 6_565
Sr2 Sr11 Sr8 143.84(3) 6_565 6_565
Sr2 Sr11 Sr8 105.224(16) . 6_565
Sb9 Sr11 Sr8 123.06(3) 6_565 .
Sb9 Sr11 Sr8 59.860(15) . .
Sb10 Sr11 Sr8 113.56(2) . .
Sb1 Sr11 Sr8 49.154(15) . .
Sb2 Sr11 Sr8 148.254(11) . .
Sb6 Sr11 Sr8 51.977(16) 3 .
Sb5 Sr11 Sr8 97.65(2) . .
Sr2 Sr11 Sr8 105.224(16) 6_565 .
Sr2 Sr11 Sr8 143.84(3) . .
Sr8 Sr11 Sr8 63.49(2) 6_565 .
Sb9 Sr11 Sr5 142.37(3) 6_565 .
Sb9 Sr11 Sr5 48.496(14) . .
Sb10 Sr11 Sr5 58.977(16) . .
Sb1 Sr11 Sr5 57.107(15) . .
Sb2 Sr11 Sr5 98.80(2) . .
Sb6 Sr11 Sr5 110.355(19) 3 .
Sb5 Sr11 Sr5 132.936(13) . .
Sr2 Sr11 Sr5 95.969(14) 6_565 .
Sr2 Sr11 Sr5 149.36(2) . .
Sr8 Sr11 Sr5 104.72(2) 6_565 .
Sr8 Sr11 Sr5 59.027(15) . .
Sb14 Sr12 Sb3 92.962(18) . .
Sb14 Sr12 Sb1 174.21(3) . .
Sb3 Sr12 Sb1 85.399(19) . .
Sb14 Sr12 Sb8 82.884(18) . 5_566
Sb3 Sr12 Sb8 117.50(2) . 5_566
Sb1 Sr12 Sb8 92.939(19) . 5_566
Sb14 Sr12 Sb11 90.801(17) . 7_556
Sb3 Sr12 Sb11 153.75(2) . 7_556
Sb1 Sr12 Sb11 93.11(2) . 7_556
Sb8 Sr12 Sb11 88.742(19) 5_566 7_556
Sb14 Sr12 Sb11 88.776(19) . .
Sb3 Sr12 Sb11 86.739(17) . .
Sb1 Sr12 Sb11 96.660(19) . .
Sb8 Sr12 Sb11 154.62(2) 5_566 .
Sb11 Sr12 Sb11 67.372(16) 7_556 .
Sb14 Sr12 Sr7 54.339(14) . 2_556
Sb3 Sr12 Sr7 145.06(2) . 2_556
Sb1 Sr12 Sr7 125.79(2) . 2_556
Sb8 Sr12 Sr7 53.305(15) 5_566 2_556
Sb11 Sr12 Sr7 51.642(15) 7_556 2_556
Sb11 Sr12 Sr7 102.72(2) . 2_556
Sb14 Sr12 Sr5 122.02(2) . .
Sb3 Sr12 Sr5 51.477(15) . .
Sb1 Sr12 Sr5 60.892(16) . .
Sb8 Sr12 Sr5 150.32(2) 5_566 .
Sb11 Sr12 Sr5 105.33(2) 7_556 .
Sb11 Sr12 Sr5 51.320(14) . .
Sr7 Sr12 Sr5 153.29(2) 2_556 .
Sb14 Sr12 Sr4 55.272(15) . .
Sb3 Sr12 Sr4 58.292(15) . .
Sb1 Sr12 Sr4 127.53(2) . .
Sb8 Sr12 Sr4 135.76(2) 5_566 .
Sb11 Sr12 Sr4 104.02(2) 7_556 .
Sb11 Sr12 Sr4 49.552(14) . .
Sr7 Sr12 Sr4 102.74(2) 2_556 .
Sr5 Sr12 Sr4 66.776(16) . .
Sb14 Sr12 Sr9 122.18(2) . .
Sb3 Sr12 Sr9 141.75(2) . .
Sb1 Sr12 Sr9 58.073(18) . .
Sb8 Sr12 Sr9 59.373(19) 5_566 .
Sb11 Sr12 Sr9 50.393(13) 7_556 .
Sb11 Sr12 Sr9 106.86(2) . .
Sr7 Sr12 Sr9 67.888(18) 2_556 .
Sr5 Sr12 Sr9 110.04(2) . .
Sr4 Sr12 Sr9 153.66(2) . .
Sb14 Sr12 Sr7 49.381(13) . .
Sb3 Sr12 Sr7 50.767(14) . .
Sb1 Sr12 Sr7 126.40(2) . .
Sb8 Sr12 Sr7 84.50(2) 5_566 .
Sb11 Sr12 Sr7 140.12(2) 7_556 .
Sb11 Sr12 Sr7 107.996(19) . .
Sr7 Sr12 Sr7 94.593(19) 2_556 .
Sr5 Sr12 Sr7 99.549(18) . .
Sr4 Sr12 Sr7 58.518(15) . .
Sr9 Sr12 Sr7 143.68(2) . .
Sb14 Sr12 Sr8 138.40(2) . .
Sb3 Sr12 Sr8 108.318(19) . .
Sb1 Sr12 Sr8 47.190(15) . .
Sb8 Sr12 Sr8 115.27(2) 5_566 .
Sb11 Sr12 Sr8 54.950(14) 7_556 .
Sb11 Sr12 Sr8 58.372(15) . .
Sr7 Sr12 Sr8 105.17(2) 2_556 .
Sr5 Sr12 Sr8 58.360(15) . .
Sr4 Sr12 Sr8 106.391(19) . .
Sr9 Sr12 Sr8 56.240(17) . .
Sr7 Sr12 Sr8 157.85(2) . .
Sb4 Mn1 Sb5 94.64(3) . 5_665
Sb4 Mn1 Sb7 110.04(4) . 7
Sb5 Mn1 Sb7 107.65(4) 5_665 7
Sb4 Mn1 Sb11 108.94(4) . 7
Sb5 Mn1 Sb11 111.45(3) 5_665 7
Sb7 Mn1 Sb11 120.94(4) 7 7
Sb4 Mn1 Sr9 69.39(3) . 1_554
Sb5 Mn1 Sr9 68.72(3) 5_665 1_554
Sb7 Mn1 Sr9 176.11(4) 7 1_554
Sb11 Mn1 Sr9 62.47(2) 7 1_554
Sb4 Mn1 Sr4 144.69(4) . 7
Sb5 Mn1 Sr4 65.55(2) 5_665 7
Sb7 Mn1 Sr4 103.95(3) 7 7
Sb11 Mn1 Sr4 58.41(2) 7 7
Sr9 Mn1 Sr4 76.04(3) 1_554 7
Sb4 Mn1 Sr3 64.90(3) . .
Sb5 Mn1 Sr3 70.93(3) 5_665 .
Sb7 Mn1 Sr3 62.37(2) 7 .
Sb11 Mn1 Sr3 173.77(4) 7 .
Sr9 Mn1 Sr3 114.43(3) 1_554 .
Sr4 Mn1 Sr3 127.02(3) 7 .
Sb4 Mn1 Sr5 130.18(4) . 7
Sb5 Mn1 Sr5 135.18(4) 5_665 7
Sb7 Mn1 Sr5 61.69(2) 7 7
Sb11 Mn1 Sr5 59.31(2) 7 7
Sr9 Mn1 Sr5 121.78(3) 1_554 7
Sr4 Mn1 Sr5 74.92(2) 7 7
Sr3 Mn1 Sr5 123.43(3) . 7
Sb4 Mn1 Sr7 63.47(2) . 2
Sb5 Mn1 Sr7 143.19(4) 5_665 2
Sb7 Mn1 Sr7 107.65(3) 7 2
Sb11 Mn1 Sr7 56.42(2) 7 2
Sr9 Mn1 Sr7 75.67(3) 1_554 2
Sr4 Mn1 Sr7 114.83(3) 7 2
Sr3 Mn1 Sr7 118.08(3) . 2
Sr5 Mn1 Sr7 72.66(2) 7 2
Sb4 Mn1 Sr6 60.17(2) . 2
Sb5 Mn1 Sr6 138.95(4) 5_665 2
Sb7 Mn1 Sr6 60.17(2) 7 2
Sb11 Mn1 Sr6 107.50(3) 7 2
Sr9 Mn1 Sr6 121.47(3) 1_554 2
Sr4 Mn1 Sr6 151.81(3) 7 2
Sr3 Mn1 Sr6 69.04(2) . 2
Sr5 Mn1 Sr6 76.94(2) 7 2
Sr7 Mn1 Sr6 56.90(2) 2 2
Sb4 Mn1 Sr2 129.68(4) . 5_665
Sb5 Mn1 Sr2 54.80(2) 5_665 5_665
Sb7 Mn1 Sr2 57.50(2) 7 5_665
Sb11 Mn1 Sr2 118.86(3) 7 5_665
Sr9 Mn1 Sr2 119.66(3) 1_554 5_665
Sr4 Mn1 Sr2 63.49(2) 7 5_665
Sr3 Mn1 Sr2 67.31(2) . 5_665
Sr5 Mn1 Sr2 89.46(3) 7 5_665
Sr7 Mn1 Sr2 161.37(3) 2 5_665
Sr6 Mn1 Sr2 114.84(3) 2 5_665
Sb3 Mn2 Sb3 117.54(6) 6_565 .
Sb3 Mn2 Sb4 113.71(4) 6_565 5_565
Sb3 Mn2 Sb4 113.71(4) . 5_565
Sb3 Mn2 Sb8 111.85(4) 6_565 .
Sb3 Mn2 Sb8 111.85(4) . .
Sb4 Mn2 Sb8 83.28(4) 5_565 .
Sb3 Mn2 Mn3 59.35(3) 6_565 .
Sb3 Mn2 Mn3 59.35(3) . .
Sb4 Mn2 Mn3 151.32(7) 5_565 .
Sb8 Mn2 Mn3 125.41(6) . .
Sb3 Mn2 Sr7 173.18(6) 6_565 .
Sb3 Mn2 Sr7 65.111(15) . .
Sb4 Mn2 Sr7 69.02(3) 5_565 .
Sb8 Mn2 Sr7 61.77(3) . .
Mn3 Mn2 Sr7 121.49(3) . .
Sb3 Mn2 Sr7 65.111(15) 6_565 6_565
Sb3 Mn2 Sr7 173.18(6) . 6_565
Sb4 Mn2 Sr7 69.02(3) 5_565 6_565
Sb8 Mn2 Sr7 61.77(3) . 6_565
Mn3 Mn2 Sr7 121.49(3) . 6_565
Sr7 Mn2 Sr7 111.52(5) . 6_565
Sb3 Mn2 Sr6 128.34(5) 6_565 .
Sb3 Mn2 Sr6 57.25(2) . .
Sb4 Mn2 Sr6 58.65(3) 5_565 .
Sb8 Mn2 Sr6 116.96(3) . .
Mn3 Mn2 Sr6 102.00(4) . .
Sr7 Mn2 Sr6 58.480(19) . .
Sr7 Mn2 Sr6 126.87(5) 6_565 .
Sb3 Mn2 Sr6 57.25(2) 6_565 6_565
Sb3 Mn2 Sr6 128.34(5) . 6_565
Sb4 Mn2 Sr6 58.65(3) 5_565 6_565
Sb8 Mn2 Sr6 116.96(3) . 6_565
Mn3 Mn2 Sr6 102.00(4) . 6_565
Sr7 Mn2 Sr6 126.87(5) . 6_565
Sr7 Mn2 Sr6 58.480(19) 6_565 6_565
Sr6 Mn2 Sr6 85.54(4) . 6_565
Sb3 Mn3 Sb3 113.65(5) . 6_565
Sb3 Mn3 Sb1 108.79(3) . .
Sb3 Mn3 Sb1 108.79(3) 6_565 .
Sb3 Mn3 Sb10 110.58(3) . .
Sb3 Mn3 Sb10 110.58(3) 6_565 .
Sb1 Mn3 Sb10 103.99(5) . .
Sb3 Mn3 Mn2 57.36(3) . .
Sb3 Mn3 Mn2 57.36(3) 6_565 .
Sb1 Mn3 Mn2 116.35(6) . .
Sb10 Mn3 Mn2 139.66(6) . .
Sb3 Mn3 Sr5 174.43(5) . 6_565
Sb3 Mn3 Sr5 61.025(14) 6_565 6_565
Sb1 Mn3 Sr5 72.72(3) . 6_565
Sb10 Mn3 Sr5 73.82(3) . 6_565
Mn2 Mn3 Sr5 117.09(2) . 6_565
Sb3 Mn3 Sr5 61.025(14) . .
Sb3 Mn3 Sr5 174.43(5) 6_565 .
Sb1 Mn3 Sr5 72.72(3) . .
Sb10 Mn3 Sr5 73.82(3) . .
Mn2 Mn3 Sr5 117.09(2) . .
Sr5 Mn3 Sr5 124.25(5) 6_565 .
Sb3 Mn3 Sr10 58.19(2) . .
Sb3 Mn3 Sr10 111.94(4) 6_565 .
Sb1 Mn3 Sr10 138.99(3) . .
Sb10 Mn3 Sr10 56.84(3) . .
Mn2 Mn3 Sr10 90.10(4) . .
Sr5 Mn3 Sr10 124.34(4) 6_565 .
Sr5 Mn3 Sr10 67.22(2) . .
Sb3 Mn3 Sr10 111.94(4) . 6_565
Sb3 Mn3 Sr10 58.19(2) 6_565 6_565
Sb1 Mn3 Sr10 138.99(3) . 6_565
Sb10 Mn3 Sr10 56.84(3) . 6_565
Mn2 Mn3 Sr10 90.10(4) . 6_565
Sr5 Mn3 Sr10 67.22(2) 6_565 6_565
Sr5 Mn3 Sr10 124.34(4) . 6_565
Sr10 Mn3 Sr10 65.10(3) . 6_565

loop_
_geom_bond_atom_site_label_1
_geom_bond_atom_site_label_2
_geom_bond_distance
_geom_bond_site_symmetry_2
Sb1 Mn3 2.8463(16) .
Sb1 Sr8 3.3069(8) 6_565
Sb1 Sr8 3.3069(8) .
Sb1 Sr12 3.4124(8) .
Sb1 Sr12 3.4124(8) 6_565
Sb1 Sr11 3.6376(11) .
Sb1 Sr9 3.7186(11) .
Sb1 Sr5 3.7977(7) .
Sb1 Sr5 3.7977(7) 6_565
Sb2 Sb2 2.8977(12) 5_665
Sb2 Sr1 3.2955(7) .
Sb2 Sr1 3.2955(7) 6_565
Sb2 Sr2 3.4641(8) .
Sb2 Sr2 3.4641(8) 6_565
Sb2 Sr2 3.5079(8) 5_665
Sb2 Sr2 3.5079(8) 2_655
Sb2 Sr3 3.7300(11) .
Sb2 Sr11 3.8175(11) .
Sb3 Mn2 2.7633(9) .
Sb3 Mn3 2.8231(9) .
Sb3 Sr5 3.2616(8) .
Sb3 Sr12 3.3845(8) .
Sb3 Sr7 3.3849(8) .
Sb3 Sr10 3.3880(8) .
Sb3 Sr6 3.3989(8) .
Sb3 Sr4 3.6730(8) .
Sb4 Mn2 2.8027(17) 5_565
Sb4 Mn1 2.8164(11) 6_565
Sb4 Mn1 2.8164(11) .
Sb4 Sr6 3.4733(7) 5_565
Sb4 Sr6 3.4733(7) 2
Sb4 Sr3 3.5205(11) .
Sb4 Sr7 3.5742(8) 2
Sb4 Sr7 3.5742(8) 5_565
Sb4 Sr9 3.6036(10) 1_554
Sb5 Mn1 2.8216(11) 5_665
Sb5 Mn1 2.8216(11) 2_655
Sb5 Sr2 3.3178(8) 6_565
Sb5 Sr2 3.3178(8) .
Sb5 Sr4 3.5507(7) 3
Sb5 Sr4 3.5507(7) 8
Sb5 Sr9 3.5763(11) 5_666
Sb5 Sr3 3.7945(11) 5_665
Sb5 Sr11 3.9828(11) .
Sb6 Sb6 2.9182(12) 5_556
Sb6 Sr4 3.3885(7) 6
Sb6 Sr4 3.3885(7) .
Sb6 Sr8 3.5130(8) 7_556
Sb6 Sr8 3.5130(8) 4_546
Sb6 Sr8 3.5901(9) 3_445
Sb6 Sr8 3.5901(8) 8_455
Sb6 Sr9 3.7017(11) 7_556
Sb6 Sr11 3.9640(12) 3_445
Sb7 Mn1 2.8284(11) 7
Sb7 Sr1 3.3505(8) .
Sb7 Sr1 3.4064(8) 7
Sb7 Sr3 3.4080(5) 7
Sb7 Sr5 3.4180(8) .
Sb7 Sr2 3.4503(8) 3_445
Sb7 Sr6 3.4764(8) 8
Sb7 Sr10 3.9684(8) .
Sb8 Mn2 2.8642(16) .
Sb8 Sb8 2.8649(13) 5_566
Sb8 Sr7 3.2720(7) .
Sb8 Sr7 3.2720(7) 6_565
Sb8 Sr12 3.4356(8) 5_566
Sb8 Sr12 3.4356(8) 2_556
Sb8 Sr9 3.7996(12) 5_566
Sb9 Sr11 3.1697(5) .
Sb9 Sr5 3.1904(8) .
Sb9 Sr4 3.2171(8) 8
Sb9 Sr6 3.2754(8) 8
Sb9 Sr7 3.3417(8) 8
Sb9 Sr2 3.4742(7) 6_565
Sb9 Sr1 3.4879(8) .
Sb9 Sr8 3.7930(8) .
Sb10 Mn3 2.8664(15) .
Sb10 Sr10 3.3326(8) .
Sb10 Sr10 3.3326(8) 6_565
Sb10 Sr11 3.4894(12) .
Sb10 Sr1 3.5261(7) 6_565
Sb10 Sr1 3.5261(7) .
Sb10 Sr3 3.6866(11) .
Sb10 Sr5 3.8555(7) 6_565
Sb10 Sr5 3.8555(7) .
Sb11 Mn1 3.0073(11) 7
Sb11 Sr4 3.2775(8) .
Sb11 Sr7 3.2882(8) 8
Sb11 Sr5 3.3618(8) .
Sb11 Sr9 3.3689(5) 7_556
Sb11 Sr12 3.7286(8) 7_556
Sb11 Sr12 3.7287(8) .
Sb11 Sr8 3.8452(8) 7_556
Sb11 Sr8 4.0562(8) .
Sb12 Sb12 2.8457(12) 5_565
Sb12 Sr6 3.1986(7) 2
Sb12 Sr6 3.1986(7) 5_565
Sb12 Sr10 3.4278(8) 6_565
Sb12 Sr10 3.4278(8) .
Sb12 Sr10 3.5465(8) 2
Sb12 Sr10 3.5465(8) 5_565
Sb12 Sr3 3.7496(11) .
Sb13 Sr2 3.2304(8) 6_565
Sb13 Sr2 3.2304(8) 5_665
Sb13 Sr10 3.2387(8) 7
Sb13 Sr10 3.2387(8) 8
Sb13 Sr6 3.4836(7) 7
Sb13 Sr6 3.4836(7) 8
Sb13 Sr1 3.5216(7) .
Sb13 Sr1 3.5216(7) 2_655
Sb14 Sr8 3.2342(8) 8_455
Sb14 Sr8 3.2342(8) 7_556
Sb14 Sr7 3.2972(7) 2_556
Sb14 Sr7 3.2972(7) .
Sb14 Sr12 3.3425(7) .
Sb14 Sr12 3.3425(7) 2_556
Sb14 Sr4 3.4916(7) .
Sb14 Sr4 3.4916(7) 2_556
Sr1 Sb7 3.4064(8) 7
Sr1 Sr6 3.7573(9) 8
Sr1 Sr2 3.8938(8) 5_665
Sr1 Sr5 3.9297(9) .
Sr1 Sr2 4.0162(9) 6_565
Sr1 Sr3 4.0914(9) .
Sr1 Sr10 4.2723(9) .
Sr2 Sb13 3.2304(8) 5_665
Sr2 Sb7 3.4503(8) 3
Sr2 Sb9 3.4742(7) 6_565
Sr2 Sb2 3.5079(8) 5_665
Sr2 Sr1 3.8938(8) 5_665
Sr2 Mn1 4.0124(12) 5_665
Sr2 Sr1 4.0162(9) 6_565
Sr2 Sr4 4.0296(9) 3
Sr2 Sr11 4.1872(10) .
Sr2 Sr3 4.2430(10) 5_665
Sr3 Sb7 3.4080(5) 7
Sr3 Sb7 3.4080(5) 4
Sr3 Mn1 3.6213(12) .
Sr3 Mn1 3.6213(12) 6_565
Sr3 Sb5 3.7945(11) 5_665
Sr3 Sr1 4.0914(9) 6_565
Sr3 Sr2 4.2430(10) 2_655
Sr4 Sb9 3.2171(8) 8_455
Sr4 Sb5 3.5507(7) 3_445
Sr4 Mn1 3.6197(12) 7
Sr4 Sr8 3.9721(9) 7_556
Sr4 Sr2 4.0296(9) 3_445
Sr4 Sr8 4.0382(9) 8_455
Sr4 Sr12 4.0593(9) .
Sr4 Sr7 4.0815(9) .
Sr5 Mn3 3.4979(9) .
Sr5 Mn1 3.6830(12) 7
Sr5 Sr12 4.0123(9) .
Sr5 Sr10 4.0967(9) .
Sr5 Sr8 4.1604(9) .
Sr6 Sb12 3.1986(7) 5_565
Sr6 Sb9 3.2754(8) 8_455
Sr6 Sb4 3.4733(7) 5_565
Sr6 Sb7 3.4764(8) 8_455
Sr6 Sb13 3.4836(7) 7
Sr6 Sr7 3.6512(9) .
Sr6 Sr1 3.7573(9) 8_455
Sr6 Sr10 3.8432(9) .
Sr6 Mn1 3.8698(12) 2
Sr6 Mn2 3.9752(13) .
Sr6 Sr10 4.1172(9) 2
Sr7 Sb11 3.2882(8) 8_455
Sr7 Sb9 3.3417(8) 8_455
Sr7 Mn2 3.4377(11) .
Sr7 Sb4 3.5742(8) 5_565
Sr7 Mn1 3.7927(12) 2
Sr7 Sr12 3.8185(9) 2_556
Sr7 Sr8 4.0118(9) 8_455
Sr8 Sb14 3.2342(8) 7_556
Sr8 Sb6 3.5130(8) 7_556
Sr8 Sb6 3.5901(9) 3
Sr8 Sb11 3.8452(8) 7_556
Sr8 Sr4 3.9721(9) 7_556
Sr8 Sr7 4.0118(9) 8
Sr8 Sr4 4.0382(9) 8
Sr8 Sr9 4.0725(10) .
Sr9 Sb11 3.3689(5) 4_556
Sr9 Sb11 3.3689(5) 7_556
Sr9 Mn1 3.4483(12) 6_566
Sr9 Mn1 3.4483(12) 1_556
Sr9 Sb5 3.5763(11) 5_666
Sr9 Sb4 3.6036(10) 1_556
Sr9 Sb6 3.7017(11) 7_556
Sr9 Sb8 3.7996(12) 5_566
Sr9 Sr8 4.0725(10) 6_565
Sr9 Sr12 4.1370(10) .
Sr10 Sb13 3.2387(8) 7
Sr10 Sb12 3.5465(8) 5_565
Sr10 Mn3 3.8804(14) .
Sr10 Sr6 4.1172(9) 2
Sr10 Sr10 4.1756(13) 6_565
Sr11 Sb9 3.1697(5) 6_565
Sr11 Sb6 3.9640(12) 3
Sr11 Sr2 4.1872(10) 6_565
Sr11 Sr8 4.2131(10) 6_565
Sr12 Sb8 3.4356(8) 5_566
Sr12 Sb11 3.7286(8) 7_556
Sr12 Sr7 3.8185(9) 2_556
Mn1 Sb5 2.8216(11) 5_665
Mn1 Sb7 2.8284(11) 7
Mn1 Sb11 3.0073(11) 7
Mn1 Sr9 3.4483(12) 1_554
Mn1 Sr4 3.6197(12) 7
Mn1 Sr5 3.6830(12) 7
Mn1 Sr7 3.7927(12) 2
Mn1 Sr6 3.8698(12) 2
Mn1 Sr2 4.0124(12) 5_665
Mn2 Sb3 2.7633(9) 6_565
Mn2 Sb4 2.8027(17) 5_565
Mn2 Mn3 2.932(2) .
Mn2 Sr7 3.4377(10) 6_565
Mn2 Sr6 3.9752(13) 6_565
Mn3 Sb3 2.8231(9) 6_565
Mn3 Sr5 3.4979(9) 6_565
Mn3 Sr10 3.8804(14) 6_565
